data_4322158
loop_
_publ_author_name
'Alan L. Balch'
'Marilyn M. Olmstead'
'Jess C. Vickery'

_publ_contact_author
; Dr. Alan L. Balch
  Department of Chemistry
  University of California
  Davis, CA 95616
  USA
;
_publ_contact_author_email balch@indigo.ucdavis.edu
_publ_contact_author_fax 530-752-8995
_publ_contact_author_phone 530-752-0941
_publ_section_title
;
 Gold(I) Compounds without Significant Aurophilic Intermolecular
 Interactions: Synthesis, Structure, and Electronic Properties of
 Ph~3~PAuC(O)NHCH~3~ and Au~3~(PhCH~2~N=COCH~3~)~3~: Comparative Monomeric
 and Trimeric Analogues of the Solvoluminescent Trimer,
 Au~3~(CH~3~N=COCH~3~)~3~.
;
_journal_name_full 'Inorganic Chemistry'
_journal_page_first 3494
_journal_page_last 3499
_journal_paper_doi 10.1021/ic990080b
_journal_volume 38
_journal_year 1999
_chemical_formula_sum 'C27 H30 Au3 N3 O3'
_chemical_formula_weight 1035.44
_chemical_name_common Au~3~(PhCH~2~N=COCH~3~)~3~
_chemical_name_systematic
; 
 ? 
;
_space_group_IT_number 4
_symmetry_cell_setting monoclinic
_symmetry_space_group_name_Hall 'P 2yb'
_symmetry_space_group_name_H-M 'P 1 21 1'
_atom_sites_solution_hydrogens geom
_atom_sites_solution_primary direct
_atom_sites_solution_secondary difmap
_audit_creation_method SHELXL
_cell_angle_alpha 90.00
_cell_angle_beta 94.73(2)
_cell_angle_gamma 90.00
_cell_formula_units_Z 16
_cell_length_a 17.311(6)
_cell_length_b 34.761(10)
_cell_length_c 18.052(6)
_cell_measurement_reflns_used 25
_cell_measurement_temperature 133(2)
_cell_measurement_theta_max 18.5
_cell_measurement_theta_min 2.35
_cell_volume 10826(6)
_computing_cell_refinement 'Siemens P3'
_computing_data_collection 'Siemens P3'
_computing_data_reduction 'Siemens XDISK'
_computing_molecular_graphics 'SHELXTL V.5.03 (Sheldrick, 1995) XP'
_computing_publication_material 'SHELXTL V.5.03 (Sheldrick, 1995) XCIF'
_computing_structure_refinement 'SHELXTL V.5.03 (Sheldrick, 1995) XL'
_computing_structure_solution 'SHELXTL V.5.03 (Sheldrick, 1995) XS'
_diffrn_ambient_temperature 130(2)
_diffrn_measurement_device_type 'Siemens R3m/v'
_diffrn_measurement_method \w
_diffrn_radiation_monochromator graphite
_diffrn_radiation_source 'normal-focus sealed tube'
_diffrn_radiation_type MoK\a
_diffrn_radiation_wavelength 0.71073
_diffrn_reflns_av_R_equivalents 0.1572
_diffrn_reflns_av_sigmaI/netI 0.0880
_diffrn_reflns_limit_h_max 18
_diffrn_reflns_limit_h_min -18
_diffrn_reflns_limit_k_max 0
_diffrn_reflns_limit_k_min -37
_diffrn_reflns_limit_l_max 19
_diffrn_reflns_limit_l_min 0
_diffrn_reflns_number 16250
_diffrn_reflns_theta_max 22.51
_diffrn_reflns_theta_min 1.17
_diffrn_standards_decay_% <0.1
_diffrn_standards_interval_count 198
_diffrn_standards_number 2
_exptl_absorpt_coefficient_mu 16.255
_exptl_absorpt_correction_T_max 0.444
_exptl_absorpt_correction_T_min 0.214
_exptl_absorpt_correction_type empirical
_exptl_absorpt_process_details
;XABS2: an empirical absorption correction program. Parkin,S.;
Moezzi, B.; Hope, H. J. Appl. Cryst. 1995, 28, 53-56. 
;
_exptl_crystal_colour Colorless
_exptl_crystal_density_diffrn 2.541
_exptl_crystal_density_meas ?
_exptl_crystal_description Needle
_exptl_crystal_F_000 7584
_exptl_crystal_size_max 0.54
_exptl_crystal_size_mid 0.10
_exptl_crystal_size_min 0.06
_refine_diff_density_max 2.809
_refine_diff_density_min -3.235
_refine_diff_density_rms 0.412
_refine_ls_abs_structure_details 'Flack H D (1983), Acta Cryst. A39, 876-881'
_refine_ls_abs_structure_Flack -0.01(3)
_refine_ls_extinction_method none
_refine_ls_goodness_of_fit_all 1.002
_refine_ls_goodness_of_fit_ref 1.032
_refine_ls_hydrogen_treatment constr
_refine_ls_matrix_type fullcycle
_refine_ls_number_parameters 985
_refine_ls_number_reflns 14434
_refine_ls_number_restraints 1
_refine_ls_restrained_S_all 1.018
_refine_ls_restrained_S_obs 1.032
_refine_ls_R_factor_all 0.1145
_refine_ls_R_factor_obs 0.0735
_refine_ls_shift/su_max -0.001
_refine_ls_shift/su_mean 0.000
_refine_ls_structure_factor_coef Fsqd
_refine_ls_weighting_details 'w=1/[\s^2^(Fo^2^)+(0.1210P)^2^+0.0000P] where P=(Fo^2^+2Fc^2^)/3'
_refine_ls_weighting_scheme calc
_refine_ls_wR_factor_all 0.2149
_refine_ls_wR_factor_obs 0.1775
_reflns_number_gt 9762
_reflns_number_total 14448
_reflns_observed_criterion >2sigma(I)
_cod_data_source_file ic990080b_1.cif
_cod_data_source_block jv02q
_cod_depositor_comments
;
The following automatic conversions were performed:

'_exptl_crystal_density_meas' value 'not measured' was changed to '?'
- the value is perceived as not measured.

Automatic conversion script
Id: cif_fix_values 3008 2015-01-20 13:52:24Z robertas 

The following automatic conversions were performed:

'_refine_ls_weighting_scheme' value 'calc
w=1/[\s^2^(Fo^2^)+(0.1210P)^2^+0.0000P] where P=(Fo^2^+2Fc^2^)/3' was
changed to 'calc'. New tag '_refine_ls_weighting_details' was
created. The value of the new tag was set to
'w=1/[\s^2^(Fo^2^)+(0.1210P)^2^+0.0000P] where P=(Fo^2^+2Fc^2^)/3'.

Automatic conversion script
Id: cif_fix_values 3143 2015-03-26 13:38:13Z robertas 
;
_cod_original_cell_volume 10825.8(61)
_cod_database_code 4322158

loop_
_symmetry_equiv_pos_as_xyz
'x, y, z'
'-x, y+1/2, -z'

loop_
_atom_site_aniso_label
_atom_site_aniso_U_11
_atom_site_aniso_U_22
_atom_site_aniso_U_33
_atom_site_aniso_U_23
_atom_site_aniso_U_13
_atom_site_aniso_U_12
Au1 0.0283(11) 0.0243(11) 0.0303(14) -0.0001(11) 0.0022(9) 0.0000(10)
Au2 0.0259(10) 0.0252(12) 0.0257(13) 0.0015(10) 0.0017(9) 0.0027(9)
Au3 0.0290(11) 0.0264(11) 0.0262(13) 0.0006(11) -0.0006(9) -0.0011(10)
Au4 0.0276(11) 0.0266(11) 0.0288(14) 0.0033(11) 0.0036(9) 0.0014(10)
Au5 0.0280(11) 0.0283(12) 0.0201(13) 0.0019(10) 0.0043(9) 0.0043(10)
Au6 0.0253(11) 0.0273(12) 0.0312(14) 0.0030(11) 0.0047(9) 0.0002(10)
Au7 0.0246(10) 0.0231(11) 0.0241(13) 0.0010(10) 0.0003(9) 0.0014(9)
Au8 0.0246(10) 0.0251(12) 0.0203(13) -0.0007(10) 0.0005(9) 0.0010(9)
Au9 0.0248(10) 0.0231(11) 0.0232(13) -0.0010(10) -0.0002(9) 0.0010(9)
Au10 0.0265(10) 0.0271(11) 0.0261(14) -0.0003(11) 0.0011(9) 0.0007(10)
Au11 0.0263(10) 0.0252(12) 0.0225(13) -0.0016(10) 0.0014(9) 0.0013(9)
Au12 0.0267(10) 0.0264(11) 0.0271(14) 0.0018(11) 0.0003(9) 0.0012(10)
Au13 0.0282(11) 0.0293(12) 0.0280(14) -0.0037(11) 0.0028(9) -0.0060(10)
Au14 0.0279(10) 0.0270(12) 0.0243(13) -0.0013(10) 0.0048(9) -0.0045(9)
Au15 0.0291(11) 0.0261(12) 0.0328(15) -0.0003(11) 0.0007(10) -0.0047(10)
Au16 0.0264(10) 0.0253(12) 0.0260(14) -0.0017(10) 0.0015(9) -0.0021(9)
Au17 0.0267(10) 0.0239(11) 0.0254(13) -0.0035(10) 0.0027(9) -0.0020(9)
Au18 0.0237(10) 0.0253(11) 0.0331(15) -0.0008(11) -0.0009(9) 0.0002(9)
Au19 0.0273(11) 0.0268(12) 0.0287(14) -0.0025(10) 0.0036(9) -0.0009(9)
Au20 0.0262(10) 0.0262(12) 0.0261(14) 0.0002(10) 0.0027(9) -0.0018(9)
Au21 0.0279(11) 0.0265(12) 0.0266(14) 0.0023(10) -0.0017(9) 0.0000(9)
Au22 0.0275(11) 0.0292(12) 0.0275(14) -0.0035(11) 0.0007(9) -0.0028(10)
Au23 0.0257(10) 0.0279(12) 0.0253(14) -0.0031(10) 0.0017(9) -0.0029(9)
Au24 0.0288(11) 0.0274(12) 0.0353(15) 0.0007(11) 0.0025(10) -0.0029(10)

loop_
_atom_site_label
_atom_site_type_symbol
_atom_site_fract_x
_atom_site_fract_y
_atom_site_fract_z
_atom_site_U_iso_or_equiv
_atom_site_thermal_displace_type
_atom_site_occupancy
_atom_site_calc_flag
_atom_site_refinement_flags
_atom_site_disorder_group
Au1 Au 0.62148(11) 0.11413(6) 1.17179(13) 0.0276(5) Uani 1 d . .
O1 O 0.7624(20) 0.1991(11) 1.2611(22) 0.036(10) Uiso 1 d . .
N1 N 0.6656(25) 0.1642(14) 1.2111(28) 0.038(12) Uiso 1 d . .
C1 C 0.7433(26) 0.1680(14) 1.2315(29) 0.020(11) Uiso 1 d . .
Au2 Au 0.80950(11) 0.12386(6) 1.21474(12) 0.0256(5) Uani 1 d . .
N2 N 0.8791(20) 0.0807(10) 1.1938(22) 0.014(9) Uiso 1 d . .
O2 O 0.9087(18) 0.0192(9) 1.1633(20) 0.028(8) Uiso 1 d . .
C2 C 0.8561(34) 0.0483(18) 1.1696(38) 0.048(17) Uiso 1 d . .
Au3 Au 0.73876(11) 0.03922(6) 1.15421(12) 0.0273(5) Uani 1 d . .
N3 N 0.6149(22) 0.0337(12) 1.1299(23) 0.026(10) Uiso 1 d . .
O3 O 0.5030(22) 0.0558(12) 1.1163(25) 0.048(11) Uiso 1 d . .
C3 C 0.5815(23) 0.0684(12) 1.1470(26) 0.012(10) Uiso 1 d . .
C4 C 0.8462(24) 0.2050(13) 1.2758(27) 0.014(10) Uiso 1 d . .
H4A H 0.8669 0.1857 1.3125 0.021 Uiso 1 d . .
H4B H 0.8562 0.2307 1.2964 0.021 Uiso 1 d . .
H4C H 0.8717 0.2019 1.2300 0.021 Uiso 1 d . .
C5 C 0.8821(36) -0.0189(19) 1.1348(40) 0.053(18) Uiso 1 d . .
H5A H 0.9092 -0.0394 1.1642 0.080 Uiso 1 d . .
H5B H 0.8926 -0.0216 1.0826 0.080 Uiso 1 d . .
H5C H 0.8259 -0.0215 1.1389 0.080 Uiso 1 d . .
C6 C 0.4482(31) 0.0863(17) 1.1173(34) 0.039(15) Uiso 1 d . .
H6A H 0.4239 0.0895 1.0663 0.058 Uiso 1 d . .
H6B H 0.4735 0.1095 1.1344 0.058 Uiso 1 d . .
H6C H 0.4079 0.0788 1.1499 0.058 Uiso 1 d . .
C7 C 0.6111(28) 0.1956(15) 1.2267(32) 0.030(13) Uiso 1 d . .
H7A H 0.6418(28) 0.2192(15) 1.2387(32) 0.036 Uiso 1 calc R .
H7B H 0.5777(28) 0.2008(15) 1.1806(32) 0.036 Uiso 1 calc R .
C8 C 0.5613(16) 0.1888(10) 1.2865(15) 0.022(12) Uiso 1 d G .
C9 C 0.4866(17) 0.1744(11) 1.2724(14) 0.038(14) Uiso 1 d G .
H9 H 0.4656(24) 0.1708(16) 1.2226(16) 0.045 Uiso 1 calc R .
C10 C 0.4427(13) 0.1654(10) 1.3311(19) 0.042(15) Uiso 1 d G .
H10 H 0.3917(16) 0.1555(15) 1.3214(26) 0.050 Uiso 1 calc R .
C11 C 0.4735(17) 0.1707(10) 1.4039(16) 0.026(12) Uiso 1 d G .
H11 H 0.4435(23) 0.1645(15) 1.4440(20) 0.031 Uiso 1 calc R .
C12 C 0.5482(18) 0.1851(10) 1.4181(14) 0.057(18) Uiso 1 d G .
H12 H 0.5692(25) 0.1888(15) 1.4678(15) 0.068 Uiso 1 calc R .
C13 C 0.5921(13) 0.1942(9) 1.3594(17) 0.015(10) Uiso 1 d G .
H13 H 0.6431(15) 0.2040(13) 1.3690(24) 0.018 Uiso 1 calc R .
C14 C 0.9685(26) 0.0851(14) 1.1994(30) 0.023(12) Uiso 1 d . .
H14A H 0.9911(26) 0.0737(14) 1.2465(30) 0.027 Uiso 1 calc R .
H14B H 0.9899(26) 0.0713(14) 1.1576(30) 0.027 Uiso 1 calc R .
C15 C 0.9899(19) 0.1282(7) 1.1966(20) 0.029(13) Uiso 1 d G .
C16 C 0.9752(19) 0.1479(9) 1.1300(16) 0.032(13) Uiso 1 d G .
H16 H 0.9525(28) 0.1349(13) 1.0873(20) 0.039 Uiso 1 calc R .
C17 C 0.9936(21) 0.1867(9) 1.1257(17) 0.043(15) Uiso 1 d G .
H17 H 0.9835(31) 0.2002(13) 1.0802(20) 0.051 Uiso 1 calc R .
C18 C 1.0268(22) 0.2058(7) 1.1881(22) 0.052(17) Uiso 1 d G .
H18 H 1.0394(31) 0.2323(8) 1.1852(30) 0.063 Uiso 1 calc R .
C19 C 1.0415(20) 0.1861(9) 1.2548(18) 0.042(15) Uiso 1 d G .
H19 H 1.0642(29) 0.1991(13) 1.2974(22) 0.051 Uiso 1 calc R .
C20 C 1.0231(19) 0.1473(9) 1.2590(16) 0.035(14) Uiso 1 d G .
H20 H 1.0332(29) 0.1338(13) 1.3045(19) 0.042 Uiso 1 calc R .
C21 C 0.5827(28) -0.0044(15) 1.1018(32) 0.032(13) Uiso 1 d . .
H21A H 0.5580(28) -0.0008(15) 1.0508(32) 0.038 Uiso 1 calc R .
H21B H 0.5418(28) -0.0126(15) 1.1336(32) 0.038 Uiso 1 calc R .
C22 C 0.6432(18) -0.0364(8) 1.1004(20) 0.034(13) Uiso 1 d G .
C23 C 0.6495(19) -0.0638(10) 1.1567(17) 0.041(14) Uiso 1 d G .
H23 H 0.6221(28) -0.0605(14) 1.1997(21) 0.049 Uiso 1 calc R .
C24 C 0.6962(20) -0.0960(9) 1.1501(18) 0.043(15) Uiso 1 d G .
H24 H 0.7005(29) -0.1147(12) 1.1885(23) 0.051 Uiso 1 calc R .
C25 C 0.7364(18) -0.1008(8) 1.0872(20) 0.031(13) Uiso 1 d G .
H25 H 0.7682(25) -0.1228(10) 1.0826(28) 0.037 Uiso 1 calc R .
C26 C 0.7300(19) -0.0734(10) 1.0309(17) 0.046(15) Uiso 1 d G .
H26 H 0.7575(27) -0.0766(14) 0.9879(21) 0.055 Uiso 1 calc R .
C27 C 0.6834(19) -0.0412(9) 1.0375(18) 0.035(13) Uiso 1 d G .
H27 H 0.6790(28) -0.0225(12) 0.9991(22) 0.043 Uiso 1 calc R .
Au4 Au -0.16224(11) 0.11459(6) 0.41724(13) 0.0276(5) Uani 1 d . .
N4 N -0.1084(26) 0.1640(14) 0.4531(29) 0.039(12) Uiso 1 d . .
O4 O -0.0050(16) 0.1962(9) 0.5049(18) 0.015(7) Uiso 1 d . .
Au5 Au 0.03141(11) 0.11823(6) 0.45085(12) 0.0253(5) Uani 1 d . .
N5 N 0.0977(21) 0.0731(11) 0.4208(24) 0.021(9) Uiso 1 d . .
O5 O 0.0997(19) 0.0162(10) 0.3593(21) 0.034(9) Uiso 1 d . .
Au6 Au -0.05810(11) 0.03956(7) 0.38558(12) 0.0278(5) Uani 1 d . .
N6 N -0.1769(25) 0.0339(15) 0.3827(28) 0.041(12) Uiso 1 d . .
O6 O -0.2944(21) 0.0620(11) 0.3738(23) 0.043(10) Uiso 1 d . .
C28 C -0.0323(25) 0.1639(13) 0.4715(28) 0.018(11) Uiso 1 d . .
C29 C 0.0516(25) 0.0413(14) 0.3842(28) 0.021(11) Uiso 1 d . .
C30 C -0.2170(34) 0.0690(18) 0.3900(37) 0.045(16) Uiso 1 d . .
C31 C 0.0789(29) 0.1975(15) 0.5202(32) 0.029(13) Uiso 1 d . .
H31A H 0.0935 0.2237 0.5369 0.044 Uiso 1 d . .
H31B H 0.1029 0.1917 0.4746 0.044 Uiso 1 d . .
H31C H 0.0945 0.1791 0.5588 0.044 Uiso 1 d . .
C32 C 0.0608(25) -0.0182(13) 0.3245(28) 0.020(11) Uiso 1 d . .
H32A H 0.1000 -0.0359 0.3082 0.030 Uiso 1 d . .
H32B H 0.0280 -0.0095 0.2794 0.030 Uiso 1 d . .
H32C H 0.0288 -0.0304 0.3584 0.030 Uiso 1 d . .
C33 C -0.3413(23) 0.0927(13) 0.3723(26) 0.013(10) Uiso 1 d . .
H33A H -0.3948 0.0842 0.3611 0.019 Uiso 1 d . .
H33B H -0.3264 0.1105 0.3345 0.019 Uiso 1 d . .
H33C H -0.3359 0.1050 0.4213 0.019 Uiso 1 d . .
C34 C -0.1619(29) 0.1965(16) 0.4722(32) 0.031(13) Uiso 1 d . .
H34A H -0.1316(29) 0.2206(16) 0.4782(32) 0.037 Uiso 1 calc R .
H34B H -0.2022(29) 0.2001(16) 0.4307(32) 0.037 Uiso 1 calc R .
C35 C -0.1986(18) 0.1890(11) 0.5394(16) 0.034(14) Uiso 1 d G .
C36 C -0.2721(19) 0.1727(11) 0.5309(15) 0.041(15) Uiso 1 d G .
H36 H -0.2956(26) 0.1673(16) 0.4826(17) 0.049 Uiso 1 calc R .
C37 C -0.3114(15) 0.1644(10) 0.5931(20) 0.044(16) Uiso 1 d G .
H37 H -0.3617(17) 0.1533(15) 0.5873(27) 0.053 Uiso 1 calc R .
C38 C -0.2770(18) 0.1723(10) 0.6638(17) 0.025(12) Uiso 1 d G .
H38 H -0.3039(25) 0.1666(15) 0.7063(20) 0.031 Uiso 1 calc R .
C39 C -0.2035(18) 0.1886(10) 0.6723(15) 0.045(16) Uiso 1 d G .
H39 H -0.1800(25) 0.1940(15) 0.7206(17) 0.054 Uiso 1 calc R .
C40 C -0.1642(14) 0.1969(10) 0.6101(20) 0.033(13) Uiso 1 d G .
H40 H -0.1139(17) 0.2080(15) 0.6159(27) 0.039 Uiso 1 calc R .
C41 C 0.1830(32) 0.0725(17) 0.4190(38) 0.045(16) Uiso 1 d . .
H41A H 0.1971(32) 0.0619(17) 0.3710(38) 0.054 Uiso 1 calc R .
H41B H 0.2066(32) 0.0560(17) 0.4595(38) 0.054 Uiso 1 calc R .
C42 C 0.2127(18) 0.1136(7) 0.4287(18) 0.024(11) Uiso 1 d G .
C43 C 0.2106(18) 0.1373(9) 0.3666(15) 0.025(12) Uiso 1 d G .
H43 H 0.1899(27) 0.1280(12) 0.3196(17) 0.030 Uiso 1 calc R .
C44 C 0.2390(20) 0.1747(8) 0.3731(17) 0.034(14) Uiso 1 d G .
H44 H 0.2375(29) 0.1909(11) 0.3307(21) 0.041 Uiso 1 calc R .
C45 C 0.2694(21) 0.1883(7) 0.4418(21) 0.040(15) Uiso 1 d G .
H45 H 0.2887(30) 0.2138(9) 0.4463(29) 0.048 Uiso 1 calc R .
C46 C 0.2715(21) 0.1646(10) 0.5040(16) 0.068(21) Uiso 1 d G .
H46 H 0.2923(31) 0.1739(14) 0.5509(19) 0.081 Uiso 1 calc R .
C47 C 0.2431(20) 0.1272(10) 0.4974(15) 0.035(14) Uiso 1 d G .
H47 H 0.2446(29) 0.1110(13) 0.5398(19) 0.043 Uiso 1 calc R .
C48 C -0.2208(37) -0.0028(19) 0.3654(42) 0.059(19) Uiso 1 d . .
H48A H -0.2502(37) -0.0006(19) 0.3162(42) 0.071 Uiso 1 calc R .
H48B H -0.2583(37) -0.0071(19) 0.4031(42) 0.071 Uiso 1 calc R .
C49 C -0.1658(18) -0.0369(8) 0.3650(19) 0.035(14) Uiso 1 d G .
C50 C -0.1611(20) -0.0591(10) 0.3015(16) 0.031(13) Uiso 1 d G .
H50 H -0.1920(27) -0.0528(15) 0.2571(19) 0.037 Uiso 1 calc R .
C51 C -0.1114(23) -0.0905(10) 0.3028(19) 0.077(23) Uiso 1 d G .
H51 H -0.1082(33) -0.1057(14) 0.2594(23) 0.092 Uiso 1 calc R .
C52 C -0.0663(21) -0.0997(9) 0.3677(23) 0.061(20) Uiso 1 d G .
H52 H -0.0322(30) -0.1212(12) 0.3686(32) 0.074 Uiso 1 calc R .
C53 C -0.0709(18) -0.0775(10) 0.4312(18) 0.040(14) Uiso 1 d G .
H53 H -0.0401(26) -0.0838(14) 0.4755(22) 0.048 Uiso 1 calc R .
C54 C -0.1207(19) -0.0461(9) 0.4298(16) 0.024(12) Uiso 1 d G .
H54 H -0.1238(28) -0.0309(13) 0.4732(19) 0.029 Uiso 1 calc R .
Au7 Au 0.08570(11) 0.11635(6) 0.66318(12) 0.0241(5) Uani 1 d . .
O7 O 0.2473(18) 0.1987(10) 0.7486(21) 0.027(8) Uiso 1 d . .
N7 N 0.1408(21) 0.1645(11) 0.7009(23) 0.020(9) Uiso 1 d . .
Au8 Au 0.27855(11) 0.11966(6) 0.69871(12) 0.0234(5) Uani 1 d . .
N8 N 0.3408(22) 0.0718(11) 0.6735(24) 0.024(10) Uiso 1 d . .
O8 O 0.3502(19) 0.0107(10) 0.6375(21) 0.033(9) Uiso 1 d . .
Au9 Au 0.18878(11) 0.03905(6) 0.63909(12) 0.0238(5) Uani 1 d . .
O9 O -0.0488(19) 0.0641(10) 0.6198(21) 0.030(9) Uiso 1 d . .
N9 N 0.0670(25) 0.0356(14) 0.6279(27) 0.040(12) Uiso 1 d . .
C55 C 0.2136(36) 0.1658(19) 0.7130(39) 0.050(17) Uiso 1 d . .
C56 C 0.3008(25) 0.0406(14) 0.6502(28) 0.023(11) Uiso 1 d . .
C57 C 0.0330(27) 0.0670(14) 0.6336(30) 0.024(12) Uiso 1 d . .
C58 C 0.3303(32) 0.2003(17) 0.7595(36) 0.041(15) Uiso 1 d . .
H58A H 0.3491 0.1773 0.7886 0.061 Uiso 1 d . .
H58B H 0.3455 0.2233 0.7895 0.061 Uiso 1 d . .
H58C H 0.3531 0.2010 0.7129 0.061 Uiso 1 d . .
C59 C 0.3029(29) -0.0228(15) 0.6103(33) 0.035(14) Uiso 1 d . .
H59A H 0.2571 -0.0246 0.6390 0.052 Uiso 1 d . .
H59B H 0.3336 -0.0462 0.6168 0.052 Uiso 1 d . .
H59C H 0.2860 -0.0190 0.5578 0.052 Uiso 1 d . .
C60 C -0.0938(27) 0.0959(14) 0.6182(29) 0.023(12) Uiso 1 d . .
H60A H -0.1107 0.1008 0.6682 0.035 Uiso 1 d . .
H60B H -0.1400 0.0918 0.5836 0.035 Uiso 1 d . .
H60C H -0.0651 0.1182 0.6022 0.035 Uiso 1 d . .
C61 C 0.0967(33) 0.1999(18) 0.7210(37) 0.047(17) Uiso 1 d . .
H61A H 0.1334(33) 0.2208(18) 0.7365(37) 0.056 Uiso 1 calc R .
H61B H 0.0631(33) 0.2088(18) 0.6774(37) 0.056 Uiso 1 calc R .
C62 C 0.0485(16) 0.1902(10) 0.7830(16) 0.013(10) Uiso 1 d G .
C63 C -0.0253(16) 0.1741(10) 0.7759(15) 0.024(12) Uiso 1 d G .
H63 H -0.0495(23) 0.1684(14) 0.7280(17) 0.029 Uiso 1 calc R .
C64 C -0.0637(14) 0.1663(10) 0.8389(19) 0.040(15) Uiso 1 d G .
H64 H -0.1141(17) 0.1553(15) 0.8340(26) 0.047 Uiso 1 calc R .
C65 C -0.0283(19) 0.1746(11) 0.9090(16) 0.040(15) Uiso 1 d G .
H65 H -0.0545(26) 0.1693(16) 0.9520(19) 0.048 Uiso 1 calc R .
C66 C 0.0455(19) 0.1907(11) 0.9161(15) 0.044(16) Uiso 1 d G .
H66 H 0.0697(27) 0.1963(16) 0.9640(17) 0.053 Uiso 1 calc R .
C67 C 0.0839(14) 0.1984(11) 0.8531(19) 0.056(18) Uiso 1 d G .
H67 H 0.1343(18) 0.2094(16) 0.8579(26) 0.067 Uiso 1 calc R .
C68 C 0.4283(23) 0.0723(12) 0.6834(26) 0.011(10) Uiso 1 d . .
H68A H 0.4456(23) 0.0598(12) 0.7312(26) 0.013 Uiso 1 calc R .
H68B H 0.4490(23) 0.0572(12) 0.6430(26) 0.013 Uiso 1 calc R .
C69 C 0.4599(17) 0.1116(7) 0.6828(18) 0.015(10) Uiso 1 d G .
C70 C 0.4506(20) 0.1342(9) 0.6192(15) 0.043(16) Uiso 1 d G .
H70 H 0.4262(29) 0.1238(13) 0.5746(18) 0.052 Uiso 1 calc R .
C71 C 0.4769(21) 0.1719(9) 0.6210(17) 0.055(18) Uiso 1 d G .
H71 H 0.4706(31) 0.1874(12) 0.5775(20) 0.066 Uiso 1 calc R .
C72 C 0.5126(19) 0.1871(7) 0.6863(21) 0.025(12) Uiso 1 d G .
H72 H 0.5307(28) 0.2129(8) 0.6875(28) 0.030 Uiso 1 calc R .
C73 C 0.5220(19) 0.1645(9) 0.7500(16) 0.050(17) Uiso 1 d G .
H73 H 0.5464(29) 0.1749(13) 0.7946(20) 0.061 Uiso 1 calc R .
C74 C 0.4956(19) 0.1267(9) 0.7482(15) 0.034(14) Uiso 1 d G .
H74 H 0.5020(28) 0.1113(12) 0.7917(19) 0.041 Uiso 1 calc R .
C75 C 0.0285(24) 0.0008(12) 0.6074(28) 0.016(11) Uiso 1 d . .
H75A H -0.0075(24) 0.0057(12) 0.5629(28) 0.020 Uiso 1 calc R .
H75B H -0.0033(24) -0.0069(12) 0.6481(28) 0.020 Uiso 1 calc R .
C76 C 0.0816(16) -0.0335(8) 0.5904(18) 0.022(11) Uiso 1 d G .
C77 C 0.1028(18) -0.0632(9) 0.6394(15) 0.024(12) Uiso 1 d G .
H77 H 0.0848(27) -0.0634(13) 0.6877(17) 0.029 Uiso 1 calc R .
C78 C 0.1504(19) -0.0927(8) 0.6177(19) 0.042(15) Uiso 1 d G .
H78 H 0.1649(28) -0.1130(11) 0.6512(24) 0.051 Uiso 1 calc R .
C79 C 0.1767(19) -0.0924(9) 0.5470(21) 0.050(17) Uiso 1 d G .
H79 H 0.2093(27) -0.1125(11) 0.5322(28) 0.060 Uiso 1 calc R .
C80 C 0.1555(20) -0.0627(10) 0.4980(16) 0.051(17) Uiso 1 d G .
H80 H 0.1735(29) -0.0625(14) 0.4497(18) 0.061 Uiso 1 calc R .
C81 C 0.1079(18) -0.0332(8) 0.5197(16) 0.027(12) Uiso 1 d G .
H81 H 0.0934(27) -0.0129(11) 0.4862(22) 0.033 Uiso 1 calc R .
Au10 Au 0.34979(11) 0.11516(6) 0.91057(12) 0.0266(5) Uani 1 d . .
O10 O 0.5027(21) 0.1976(11) 1.0050(23) 0.038(10) Uiso 1 d . .
N10 N 0.3970(26) 0.1648(14) 0.9434(28) 0.038(12) Uiso 1 d . .
Au11 Au 0.54160(11) 0.12034(6) 0.95192(12) 0.0247(5) Uani 1 d . .
O11 O 0.6219(21) 0.0124(11) 0.9012(23) 0.042(10) Uiso 1 d . .
N11 N 0.6084(19) 0.0747(10) 0.9348(21) 0.011(8) Uiso 1 d . .
Au12 Au 0.45764(11) 0.03877(7) 0.89244(12) 0.0269(5) Uani 1 d . .
O12 O 0.2211(19) 0.0616(10) 0.8558(21) 0.033(9) Uiso 1 d . .
N12 N 0.3360(25) 0.0348(14) 0.8679(27) 0.039(12) Uiso 1 d . .
C82 C 0.4780(25) 0.1656(13) 0.9706(28) 0.017(11) Uiso 1 d . .
C83 C 0.5756(27) 0.0417(15) 0.9138(30) 0.029(13) Uiso 1 d . .
C84 C 0.2953(24) 0.0657(13) 0.8720(27) 0.014(10) Uiso 1 d . .
C85 C 0.5874(28) 0.2008(15) 1.0195(31) 0.026(12) Uiso 1 d . .
H85A H 0.6012 0.2097 1.0700 0.039 Uiso 1 d . .
H85B H 0.6074 0.2193 0.9840 0.039 Uiso 1 d . .
H85C H 0.6117 0.1756 1.0120 0.039 Uiso 1 d . .
C86 C 0.5823(35) -0.0223(18) 0.8738(38) 0.049(17) Uiso 1 d . .
H86A H 0.6162 -0.0435 0.8821 0.073 Uiso 1 d . .
H86B H 0.5680 -0.0182 0.8203 0.073 Uiso 1 d . .
H86C H 0.5353 -0.0246 0.8998 0.073 Uiso 1 d . .
C87 C 0.1702(28) 0.0961(15) 0.8615(32) 0.031(13) Uiso 1 d . .
H87A H 0.1472 0.0958 0.9086 0.046 Uiso 1 d . .
H87B H 0.1286 0.0953 0.8203 0.046 Uiso 1 d . .
H87C H 0.2009 0.1194 0.8565 0.046 Uiso 1 d . .
C88 C 0.3589(25) 0.1984(13) 0.9652(28) 0.018(11) Uiso 1 d . .
H88A H 0.3263(25) 0.2088(13) 0.9221(28) 0.022 Uiso 1 calc R .
H88B H 0.3979(25) 0.2181(13) 0.9813(28) 0.022 Uiso 1 calc R .
C89 C 0.3043(16) 0.1895(10) 1.0334(16) 0.029(13) Uiso 1 d G .
C90 C 0.2300(16) 0.1743(9) 1.0231(15) 0.016(10) Uiso 1 d G .
H90 H 0.2069(22) 0.1699(14) 0.9742(16) 0.019 Uiso 1 calc R .
C91 C 0.1894(14) 0.1654(10) 1.0842(19) 0.030(13) Uiso 1 d G .
H91 H 0.1386(16) 0.1550(14) 1.0771(26) 0.036 Uiso 1 calc R .
C92 C 0.2232(20) 0.1719(12) 1.1556(16) 0.057(18) Uiso 1 d G .
H92 H 0.1955(27) 0.1658(17) 1.1974(20) 0.069 Uiso 1 calc R .
C93 C 0.2975(20) 0.1871(12) 1.1660(15) 0.060(19) Uiso 1 d G .
H93 H 0.3206(28) 0.1915(17) 1.2148(16) 0.072 Uiso 1 calc R .
C94 C 0.3381(14) 0.1959(10) 1.1049(19) 0.024(12) Uiso 1 d G .
H94 H 0.3889(17) 0.2063(14) 1.1120(26) 0.028 Uiso 1 calc R .
C95 C 0.6950(27) 0.0746(14) 0.9389(31) 0.026(12) Uiso 1 d . .
H95A H 0.7128(27) 0.0619(14) 0.8943(31) 0.031 Uiso 1 calc R .
H95B H 0.7158(27) 0.0600(14) 0.9832(31) 0.031 Uiso 1 calc R .
C96 C 0.7251(17) 0.1163(6) 0.9438(17) 0.013(10) Uiso 1 d G .
C97 C 0.7161(17) 0.1396(8) 0.8810(14) 0.028(13) Uiso 1 d G .
H97 H 0.6939(25) 0.1293(11) 0.8353(16) 0.033 Uiso 1 calc R .
C98 C 0.7395(17) 0.1778(7) 0.8851(15) 0.016(11) Uiso 1 d G .
H98 H 0.7334(25) 0.1937(10) 0.8422(18) 0.019 Uiso 1 calc R .
C99 C 0.7720(18) 0.1928(6) 0.9520(18) 0.026(12) Uiso 1 d G .
H99 H 0.7880(26) 0.2189(7) 0.9548(24) 0.031 Uiso 1 calc R .
C100 C 0.7810(19) 0.1695(9) 1.0148(14) 0.038(14) Uiso 1 d G .
H100 H 0.8031(27) 0.1798(12) 1.0605(17) 0.045 Uiso 1 calc R .
C101 C 0.7575(18) 0.1313(8) 1.0107(14) 0.039(15) Uiso 1 d G .
H101 H 0.7636(27) 0.1154(11) 1.0535(17) 0.047 Uiso 1 calc R .
C102 C 0.3012(35) -0.0033(18) 0.8536(39) 0.050(17) Uiso 1 d . .
H10A H 0.2683(35) -0.0022(18) 0.8061(39) 0.060 Uiso 1 calc R .
H10B H 0.2669(35) -0.0090(18) 0.8935(39) 0.060 Uiso 1 calc R .
C103 C 0.3565(20) -0.0353(9) 0.8496(23) 0.027(12) Uiso 1 d G .
C104 C 0.3628(25) -0.0590(13) 0.9117(20) 0.076(23) Uiso 1 d G .
H104 H 0.3360(36) -0.0528(18) 0.9540(24) 0.091 Uiso 1 calc R .
C105 C 0.4082(27) -0.0920(12) 0.9120(25) 0.070(21) Uiso 1 d G .
H105 H 0.4125(40) -0.1083(17) 0.9545(31) 0.084 Uiso 1 calc R .
C106 C 0.4474(26) -0.1012(11) 0.8502(31) 0.093(29) Uiso 1 d G .
H106 H 0.4785(36) -0.1237(14) 0.8504(43) 0.112 Uiso 1 calc R .
C107 C 0.4411(26) -0.0774(14) 0.7881(25) 0.108(31) Uiso 1 d G .
H107 H 0.4678(38) -0.0837(19) 0.7458(31) 0.129 Uiso 1 calc R .
C108 C 0.3956(23) -0.0445(12) 0.7878(20) 0.047(16) Uiso 1 d G .
H108 H 0.3913(35) -0.0282(16) 0.7453(24) 0.056 Uiso 1 calc R .
Au13 Au 0.33021(11) -0.14361(6) 0.36343(13) 0.0284(5) Uani 1 d . .
O13 O 0.4802(22) -0.2271(12) 0.4518(24) 0.045(11) Uiso 1 d . .
N13 N 0.3806(25) -0.1941(13) 0.4030(27) 0.034(11) Uiso 1 d . .
Au14 Au 0.52224(11) -0.15023(6) 0.40822(13) 0.0263(5) Uani 1 d . .
O14 O 0.6069(19) -0.0416(10) 0.3539(21) 0.034(9) Uiso 1 d . .
N14 N 0.5892(28) -0.1032(15) 0.3877(31) 0.050(14) Uiso 1 d . .
Au15 Au 0.44210(11) -0.06842(7) 0.34784(13) 0.0295(5) Uani 1 d . .
O15 O 0.2054(18) -0.0867(10) 0.3102(21) 0.030(9) Uiso 1 d . .
N15 N 0.3269(26) -0.0612(14) 0.3279(29) 0.044(13) Uiso 1 d . .
C109 C 0.4489(26) -0.1958(14) 0.4256(30) 0.022(12) Uiso 1 d . .
C110 C 0.5580(26) -0.0707(14) 0.3663(29) 0.024(11) Uiso 1 d . .
C111 C 0.2840(25) -0.0938(13) 0.3399(28) 0.017(11) Uiso 1 d . .
C112 C 0.5621(31) -0.2332(17) 0.4666(34) 0.038(15) Uiso 1 d . .
H11A H 0.5883 -0.2249 0.4210 0.057 Uiso 1 d . .
H11B H 0.5733 -0.2599 0.4756 0.057 Uiso 1 d . .
H11C H 0.5825 -0.2171 0.5077 0.057 Uiso 1 d . .
C113 C 0.5691(34) -0.0063(18) 0.3257(38) 0.050(17) Uiso 1 d . .
H11D H 0.6073 0.0102 0.3019 0.075 Uiso 1 d . .
H11E H 0.5484 0.0083 0.3656 0.075 Uiso 1 d . .
H11F H 0.5268 -0.0124 0.2874 0.075 Uiso 1 d . .
C114 C 0.1550(31) -0.1205(16) 0.3160(34) 0.036(14) Uiso 1 d . .
H11G H 0.1314 -0.1275 0.2664 0.055 Uiso 1 d . .
H11H H 0.1127 -0.1138 0.3477 0.055 Uiso 1 d . .
H11I H 0.1843 -0.1419 0.3379 0.055 Uiso 1 d . .
C115 C 0.3337(29) -0.2262(15) 0.4249(32) 0.029(13) Uiso 1 d . .
H11J H 0.3686(29) -0.2477(15) 0.4412(32) 0.035 Uiso 1 calc R .
H11K H 0.3008(29) -0.2351(15) 0.3808(32) 0.035 Uiso 1 calc R .
C116 C 0.2832(18) -0.2175(10) 0.4851(18) 0.022(12) Uiso 1 d G .
C117 C 0.2095(18) -0.2017(11) 0.4731(15) 0.063(20) Uiso 1 d G .
H117 H 0.1878(26) -0.1971(16) 0.4238(16) 0.076 Uiso 1 calc R .
C118 C 0.1676(14) -0.1924(9) 0.5331(19) 0.017(11) Uiso 1 d G .
H118 H 0.1172(16) -0.1816(14) 0.5248(25) 0.021 Uiso 1 calc R .
C119 C 0.1993(18) -0.1991(10) 0.6052(16) 0.028(13) Uiso 1 d G .
H119 H 0.1707(25) -0.1928(15) 0.6462(19) 0.034 Uiso 1 calc R .
C120 C 0.2730(19) -0.2150(12) 0.6173(16) 0.067(21) Uiso 1 d G .
H120 H 0.2947(27) -0.2196(17) 0.6666(17) 0.080 Uiso 1 calc R .
C121 C 0.3149(15) -0.2242(10) 0.5573(21) 0.039(15) Uiso 1 d G .
H121 H 0.3652(17) -0.2350(15) 0.5655(28) 0.047 Uiso 1 calc R .
C122 C 0.6780(26) -0.1071(14) 0.3999(31) 0.026(12) Uiso 1 d . .
H12A H 0.7024(26) -0.0919(14) 0.3617(31) 0.032 Uiso 1 calc R .
H12B H 0.6960(26) -0.0965(14) 0.4492(31) 0.032 Uiso 1 calc R .
C123 C 0.7027(19) -0.1476(7) 0.3957(18) 0.032(13) Uiso 1 d G .
C124 C 0.7344(20) -0.1649(9) 0.4606(15) 0.044(16) Uiso 1 d G .
H124 H 0.7395(29) -0.1507(13) 0.5057(17) 0.053 Uiso 1 calc R .
C125 C 0.7587(20) -0.2030(10) 0.4595(15) 0.035(14) Uiso 1 d G .
H125 H 0.7804(28) -0.2148(13) 0.5039(18) 0.042 Uiso 1 calc R .
C126 C 0.7513(20) -0.2238(7) 0.3935(19) 0.045(16) Uiso 1 d G .
H126 H 0.7679(29) -0.2498(8) 0.3928(26) 0.054 Uiso 1 calc R .
C127 C 0.7196(18) -0.2064(8) 0.3286(15) 0.017(11) Uiso 1 d G .
H127 H 0.7145(26) -0.2206(11) 0.2835(18) 0.021 Uiso 1 calc R .
C128 C 0.6953(17) -0.1683(8) 0.3297(15) 0.019(11) Uiso 1 d G .
H128 H 0.6736(25) -0.1565(11) 0.2853(17) 0.022 Uiso 1 calc R .
C129 C 0.2911(27) -0.0267(14) 0.3143(31) 0.025(12) Uiso 1 d . .
H12C H 0.2411(27) -0.0267(14) 0.3373(31) 0.030 Uiso 1 calc R .
H12D H 0.2796(27) -0.0237(14) 0.2600(31) 0.030 Uiso 1 calc R .
C130 C 0.3372(21) 0.0063(10) 0.3428(23) 0.044(16) Uiso 1 d G .
C131 C 0.3687(23) 0.0343(12) 0.2994(17) 0.064(19) Uiso 1 d G .
H131 H 0.3600(34) 0.0333(17) 0.2468(17) 0.077 Uiso 1 calc R .
C132 C 0.4128(22) 0.0639(10) 0.3331(22) 0.040(15) Uiso 1 d G .
H132 H 0.4343(31) 0.0831(13) 0.3035(29) 0.047 Uiso 1 calc R .
C133 C 0.4255(22) 0.0654(10) 0.4101(23) 0.060(19) Uiso 1 d G .
H133 H 0.4557(32) 0.0856(14) 0.4331(31) 0.072 Uiso 1 calc R .
C134 C 0.3940(24) 0.0373(13) 0.4534(17) 0.068(20) Uiso 1 d G .
H134 H 0.4027(35) 0.0383(18) 0.5060(17) 0.082 Uiso 1 calc R .
C135 C 0.3499(22) 0.0077(11) 0.4198(22) 0.049(17) Uiso 1 d G .
H135 H 0.3284(32) -0.0114(14) 0.4494(29) 0.058 Uiso 1 calc R .
Au16 Au -0.42480(11) -0.14361(6) -0.38579(13) 0.0259(5) Uani 1 d . .
N16 N -0.3803(21) -0.1947(11) -0.3470(23) 0.020(9) Uiso 1 d . .
O16 O -0.2734(22) -0.2290(12) -0.3043(24) 0.043(11) Uiso 1 d . .
Au17 Au -0.23264(11) -0.14976(6) -0.34429(12) 0.0253(5) Uani 1 d . .
O17 O -0.1514(19) -0.0399(10) -0.3822(21) 0.034(9) Uiso 1 d . .
N17 N -0.1665(23) -0.1029(12) -0.3631(25) 0.028(11) Uiso 1 d . .
Au18 Au -0.31480(11) -0.06752(6) -0.39873(13) 0.0275(5) Uani 1 d . .
N18 N -0.4308(18) -0.0644(10) -0.4188(19) 0.006(8) Uiso 1 d . .
O18 O -0.5501(18) -0.0895(10) -0.4399(20) 0.028(8) Uiso 1 d . .
C136 C -0.2975(22) -0.1939(12) -0.3275(26) 0.009(10) Uiso 1 d . .
C137 C -0.1970(22) -0.0704(12) -0.3734(24) 0.009(9) Uiso 1 d . .
C138 C -0.4783(32) -0.0949(17) -0.4182(35) 0.037(15) Uiso 1 d . .
C139 C -0.1919(38) -0.2343(20) -0.2825(41) 0.057(19) Uiso 1 d . .
H13A H -0.1704 -0.2515 -0.3189 0.085 Uiso 1 d . .
H13B H -0.1852 -0.2447 -0.2335 0.085 Uiso 1 d . .
H13C H -0.1664 -0.2090 -0.2850 0.085 Uiso 1 d . .
C140 C -0.1866(29) -0.0036(15) -0.3985(32) 0.032(13) Uiso 1 d . .
H14C H -0.2019 -0.0017 -0.4514 0.048 Uiso 1 d . .
H14D H -0.1493 0.0170 -0.3838 0.048 Uiso 1 d . .
H14E H -0.2322 -0.0007 -0.3700 0.048 Uiso 1 d . .
C141 C -0.5985(34) -0.1236(18) -0.4345(37) 0.046(16) Uiso 1 d . .
H14F H -0.6511 -0.1178 -0.4586 0.068 Uiso 1 d . .
H14G H -0.6026 -0.1300 -0.3829 0.068 Uiso 1 d . .
H14H H -0.5766 -0.1449 -0.4609 0.068 Uiso 1 d . .
C142 C -0.4226(29) -0.2261(15) -0.3318(32) 0.030(13) Uiso 1 d . .
H14I H -0.3878(29) -0.2486(15) -0.3228(32) 0.035 Uiso 1 calc R .
H14J H -0.4599(29) -0.2320(15) -0.3748(32) 0.035 Uiso 1 calc R .
C143 C -0.4664(17) -0.2186(11) -0.2631(16) 0.037(15) Uiso 1 d G .
C144 C -0.5408(17) -0.2033(10) -0.2710(15) 0.029(13) Uiso 1 d G .
H144 H -0.5647(24) -0.1979(15) -0.3191(17) 0.034 Uiso 1 calc R .
C145 C -0.5802(14) -0.1959(10) -0.2085(19) 0.027(12) Uiso 1 d G .
H145 H -0.6310(16) -0.1854(14) -0.2139(26) 0.033 Uiso 1 calc R .
C146 C -0.5452(19) -0.2038(11) -0.1381(16) 0.057(19) Uiso 1 d G .
H146 H -0.5721(26) -0.1987(17) -0.0953(19) 0.069 Uiso 1 calc R .
C147 C -0.4708(19) -0.2191(11) -0.1301(15) 0.035(14) Uiso 1 d G .
H147 H -0.4468(26) -0.2245(15) -0.0820(17) 0.042 Uiso 1 calc R .
C148 C -0.4314(14) -0.2265(10) -0.1927(19) 0.027(12) Uiso 1 d G .
H148 H -0.3805(17) -0.2370(14) -0.1872(26) 0.033 Uiso 1 calc R .
C149 C -0.0742(46) -0.1044(24) -0.3535(53) 0.088(27) Uiso 1 d . .
H14K H -0.0517(46) -0.0899(24) -0.3937(53) 0.106 Uiso 1 calc R .
H14L H -0.0544(46) -0.0934(24) -0.3050(53) 0.106 Uiso 1 calc R .
C150 C -0.0541(19) -0.1469(7) -0.3575(19) 0.031(13) Uiso 1 d G .
C151 C -0.0165(19) -0.1652(9) -0.2962(15) 0.043(15) Uiso 1 d G .
H151 H -0.0086(28) -0.1520(12) -0.2501(17) 0.052 Uiso 1 calc R .
C152 C 0.0094(18) -0.2028(9) -0.3023(16) 0.025(12) Uiso 1 d G .
H152 H 0.0351(26) -0.2153(12) -0.2604(19) 0.031 Uiso 1 calc R .
C153 C -0.0023(19) -0.2222(7) -0.3697(19) 0.043(16) Uiso 1 d G .
H153 H 0.0155(28) -0.2479(8) -0.3739(26) 0.052 Uiso 1 calc R .
C154 C -0.0398(19) -0.2039(8) -0.4310(15) 0.023(12) Uiso 1 d G .
H154 H -0.0478(27) -0.2171(12) -0.4770(18) 0.028 Uiso 1 calc R .
C155 C -0.0658(17) -0.1663(8) -0.4249(15) 0.027(12) Uiso 1 d G .
H155 H -0.0914(25) -0.1538(11) -0.4667(19) 0.033 Uiso 1 calc R .
C156 C -0.4713(32) -0.0245(16) -0.4427(36) 0.041(15) Uiso 1 d . .
H15A H -0.4768(32) -0.0222(16) -0.4975(36) 0.049 Uiso 1 calc R .
H15B H -0.5235(32) -0.0231(16) -0.4242(36) 0.049 Uiso 1 calc R .
C157 C -0.4191(17) 0.0083(8) -0.4083(18) 0.020(11) Uiso 1 d G .
C158 C -0.3835(20) 0.0341(10) -0.4533(15) 0.036(13) Uiso 1 d G .
H158 H -0.3903(29) 0.0316(15) -0.5059(15) 0.044 Uiso 1 calc R .
C159 C -0.3381(21) 0.0637(10) -0.4215(22) 0.059(19) Uiso 1 d G .
H159 H -0.3138(30) 0.0814(13) -0.4523(28) 0.071 Uiso 1 calc R .
C160 C -0.3283(22) 0.0675(10) -0.3447(23) 0.071(22) Uiso 1 d G .
H160 H -0.2972(30) 0.0877(13) -0.3229(30) 0.085 Uiso 1 calc R .
C161 C -0.3638(22) 0.0416(11) -0.2996(16) 0.052(16) Uiso 1 d G .
H161 H -0.3571(31) 0.0441(16) -0.2471(16) 0.063 Uiso 1 calc R .
C162 C -0.4092(19) 0.0120(10) -0.3314(17) 0.035(14) Uiso 1 d G .
H162 H -0.4335(27) -0.0057(13) -0.3006(23) 0.042 Uiso 1 calc R .
Au19 Au -0.16067(11) -0.14095(6) -0.13774(13) 0.0275(5) Uani 1 d . .
O19 O -0.0142(20) -0.2263(11) -0.0433(22) 0.036(10) Uiso 1 d . .
N19 N -0.1129(25) -0.1925(13) -0.0996(27) 0.036(12) Uiso 1 d . .
Au20 Au 0.03051(11) -0.14858(6) -0.09898(12) 0.0261(5) Uani 1 d . .
O20 O 0.1218(19) -0.0430(10) -0.1578(21) 0.030(9) Uiso 1 d . .
N20 N 0.1018(23) -0.1023(12) -0.1244(26) 0.029(11) Uiso 1 d . .
Au21 Au -0.04690(11) -0.06574(7) -0.15503(13) 0.0272(5) Uani 1 d . .
N21 N -0.1643(21) -0.0615(11) -0.1654(24) 0.023(10) Uiso 1 d . .
O21 O -0.2824(22) -0.0821(12) -0.1829(25) 0.050(11) Uiso 1 d . .
C163 C -0.0327(32) -0.1924(17) -0.0790(36) 0.040(15) Uiso 1 d . .
C164 C 0.0649(26) -0.0726(15) -0.1500(29) 0.026(12) Uiso 1 d . .
C165 C -0.2029(31) -0.0919(17) -0.1620(35) 0.037(14) Uiso 1 d . .
C166 C 0.0701(24) -0.2312(13) -0.0318(27) 0.015(11) Uiso 1 d . .
H16A H 0.0904 -0.2382 -0.0780 0.022 Uiso 1 d . .
H16B H 0.0816 -0.2506 0.0063 0.022 Uiso 1 d . .
H16C H 0.0926 -0.2062 -0.0141 0.022 Uiso 1 d . .
C167 C 0.0813(35) -0.0039(19) -0.1783(39) 0.050(17) Uiso 1 d . .
H16D H 0.1204 0.0159 -0.1823 0.075 Uiso 1 d . .
H16E H 0.0458 0.0026 -0.1422 0.075 Uiso 1 d . .
H16F H 0.0521 -0.0070 -0.2282 0.075 Uiso 1 d . .
C168 C -0.3374(25) -0.1170(13) -0.1837(28) 0.018(11) Uiso 1 d . .
H16G H -0.3825 -0.1125 -0.2198 0.026 Uiso 1 d . .
H16H H -0.3560 -0.1206 -0.1342 0.026 Uiso 1 d . .
H16I H -0.3105 -0.1403 -0.1979 0.026 Uiso 1 d . .
C169 C -0.1645(26) -0.2223(14) -0.0764(29) 0.023(12) Uiso 1 d . .
H16J H -0.1985(26) -0.2299(14) -0.1207(29) 0.028 Uiso 1 calc R .
H16K H -0.1321(26) -0.2449(14) -0.0616(29) 0.028 Uiso 1 calc R .
C170 C -0.2131(18) -0.2151(11) -0.0180(18) 0.026(12) Uiso 1 d G .
C171 C -0.2869(19) -0.1993(11) -0.0296(17) 0.046(16) Uiso 1 d G .
H171 H -0.3079(28) -0.1935(17) -0.0786(19) 0.056 Uiso 1 calc R .
C172 C -0.3300(16) -0.1921(11) 0.0306(22) 0.057(18) Uiso 1 d G .
H172 H -0.3804(19) -0.1813(16) 0.0227(30) 0.068 Uiso 1 calc R .
C173 C -0.2992(20) -0.2006(12) 0.1023(19) 0.035(14) Uiso 1 d G .
H173 H -0.3287(28) -0.1957(17) 0.1434(23) 0.042 Uiso 1 calc R .
C174 C -0.2254(22) -0.2164(12) 0.1138(17) 0.072(22) Uiso 1 d G .
H174 H -0.2044(30) -0.2222(18) 0.1628(19) 0.087 Uiso 1 calc R .
C175 C -0.1823(16) -0.2236(11) 0.0537(22) 0.047(16) Uiso 1 d G .
H175 H -0.1319(19) -0.2344(16) 0.0615(30) 0.056 Uiso 1 calc R .
C176 C 0.1863(25) -0.1073(13) -0.1151(29) 0.020(11) Uiso 1 d . .
H17A H 0.2089(25) -0.0951(13) -0.1579(29) 0.024 Uiso 1 calc R .
H17B H 0.2063(25) -0.0932(13) -0.0698(29) 0.024 Uiso 1 calc R .
C177 C 0.2145(19) -0.1469(7) -0.1089(19) 0.022(11) Uiso 1 d G .
C178 C 0.2478(20) -0.1621(9) -0.0426(16) 0.035(14) Uiso 1 d G .
H178 H 0.2559(29) -0.1462(13) 0.0001(20) 0.042 Uiso 1 calc R .
C179 C 0.2692(21) -0.2006(10) -0.0388(18) 0.050(17) Uiso 1 d G .
H179 H 0.2919(31) -0.2111(14) 0.0065(22) 0.060 Uiso 1 calc R .
C180 C 0.2573(22) -0.2239(8) -0.1013(23) 0.048(17) Uiso 1 d G .
H180 H 0.2720(32) -0.2503(8) -0.0987(32) 0.057 Uiso 1 calc R .
C181 C 0.2241(23) -0.2087(10) -0.1676(19) 0.055(18) Uiso 1 d G .
H181 H 0.2160(33) -0.2246(13) -0.2103(23) 0.066 Uiso 1 calc R .
C182 C 0.2027(21) -0.1701(10) -0.1714(16) 0.046(16) Uiso 1 d G .
H182 H 0.1800(30) -0.1597(14) -0.2168(19) 0.055 Uiso 1 calc R .
C183 C -0.2089(35) -0.0206(18) -0.1808(40) 0.051(17) Uiso 1 d . .
H18A H -0.2232(35) -0.0170(18) -0.2346(40) 0.061 Uiso 1 calc R .
H18B H -0.2566(35) -0.0195(18) -0.1541(40) 0.061 Uiso 1 calc R .
C184 C -0.1510(17) 0.0103(8) -0.1516(18) 0.033(13) Uiso 1 d G .
C185 C -0.1128(19) 0.0347(10) -0.1975(14) 0.031(12) Uiso 1 d G .
H185 H -0.1214(28) 0.0324(15) -0.2499(14) 0.037 Uiso 1 calc R .
C186 C -0.0621(18) 0.0625(9) -0.1665(18) 0.050(17) Uiso 1 d G .
H186 H -0.0360(26) 0.0791(13) -0.1978(24) 0.060 Uiso 1 calc R .
C187 C -0.0497(18) 0.0658(9) -0.0897(19) 0.027(12) Uiso 1 d G .
H187 H -0.0150(25) 0.0848(12) -0.0685(26) 0.032 Uiso 1 calc R .
C188 C -0.0879(20) 0.0414(11) -0.0439(14) 0.069(20) Uiso 1 d G .
H188 H -0.0793(29) 0.0437(15) 0.0086(14) 0.083 Uiso 1 calc R .
C189 C -0.1386(18) 0.0136(9) -0.0748(17) 0.025(12) Uiso 1 d G .
H189 H -0.1647(27) -0.0031(13) -0.0435(23) 0.030 Uiso 1 calc R .
Au22 Au 0.10488(12) -0.13958(6) 0.11157(13) 0.0281(5) Uani 1 d . .
O22 O 0.2390(17) -0.2300(9) 0.2020(19) 0.020(8) Uiso 1 d . .
N22 N 0.1439(29) -0.1914(15) 0.1529(31) 0.049(14) Uiso 1 d . .
Au23 Au 0.29279(11) -0.15245(6) 0.15949(13) 0.0263(5) Uani 1 d . .
N23 N 0.3710(24) -0.1098(12) 0.1418(26) 0.030(11) Uiso 1 d . .
O23 O 0.3945(19) -0.0478(10) 0.1143(21) 0.031(9) Uiso 1 d . .
Au24 Au 0.22856(11) -0.06785(6) 0.09676(13) 0.0305(5) Uani 1 d . .
O24 O -0.0070(21) -0.0807(11) 0.0477(22) 0.041(10) Uiso 1 d . .
N24 N 0.1143(20) -0.0615(10) 0.0686(22) 0.016(9) Uiso 1 d . .
C190 C 0.2225(26) -0.1971(14) 0.1751(29) 0.020(11) Uiso 1 d . .
C191 C 0.3402(27) -0.0754(15) 0.1223(30) 0.027(12) Uiso 1 d . .
C192 C 0.0664(22) -0.0899(12) 0.0784(25) 0.010(10) Uiso 1 d . .
C193 C 0.3218(33) -0.2369(18) 0.2236(37) 0.044(16) Uiso 1 d . .
H19A H 0.3485 -0.2424 0.1798 0.066 Uiso 1 d . .
H19B H 0.3269 -0.2581 0.2588 0.066 Uiso 1 d . .
H19C H 0.3437 -0.2133 0.2479 0.066 Uiso 1 d . .
C194 C 0.3674(34) -0.0113(18) 0.0976(38) 0.048(17) Uiso 1 d . .
H19D H 0.3883 -0.0017 0.0526 0.072 Uiso 1 d . .
H19E H 0.3816 0.0063 0.1391 0.072 Uiso 1 d . .
H19F H 0.3098 -0.0118 0.0894 0.072 Uiso 1 d . .
C195 C -0.0678(37) -0.1150(20) 0.0536(40) 0.054(18) Uiso 1 d . .
H19G H -0.1173 -0.1079 0.0253 0.081 Uiso 1 d . .
H19H H -0.0786 -0.1181 0.1065 0.081 Uiso 1 d . .
H19I H -0.0482 -0.1385 0.0350 0.081 Uiso 1 d . .
C196 C 0.0920(30) -0.2253(16) 0.1646(34) 0.036(14) Uiso 1 d . .
H19J H 0.1232(30) -0.2484(16) 0.1787(34) 0.043 Uiso 1 calc R .
H19K H 0.0587(30) -0.2310(16) 0.1187(34) 0.043 Uiso 1 calc R .
C197 C 0.0407(18) -0.2133(11) 0.2298(16) 0.031(13) Uiso 1 d G .
C198 C -0.0337(18) -0.1985(10) 0.2158(15) 0.042(15) Uiso 1 d G .
H198 H -0.0534(25) -0.1930(15) 0.1662(16) 0.050 Uiso 1 calc R .
C199 C -0.0795(14) -0.1918(10) 0.2743(19) 0.032(13) Uiso 1 d G .
H199 H -0.1303(16) -0.1818(15) 0.2647(25) 0.039 Uiso 1 calc R .
C200 C -0.0508(16) -0.1999(10) 0.3468(16) 0.042(15) Uiso 1 d G .
H200 H -0.0820(22) -0.1954(15) 0.3867(20) 0.050 Uiso 1 calc R .
C201 C 0.0236(17) -0.2147(9) 0.3608(15) 0.016(11) Uiso 1 d G .
H201 H 0.0432(23) -0.2202(14) 0.4104(16) 0.019 Uiso 1 calc R .
C202 C 0.0693(14) -0.2213(10) 0.3023(19) 0.041(15) Uiso 1 d G .
H202 H 0.1202(16) -0.2314(14) 0.3119(25) 0.050 Uiso 1 calc R .
C203 C 0.4553(29) -0.1161(15) 0.1581(33) 0.032(13) Uiso 1 d . .
H20A H 0.4839(29) -0.1008(15) 0.1231(33) 0.039 Uiso 1 calc R .
H20B H 0.4710(29) -0.1070(15) 0.2091(33) 0.039 Uiso 1 calc R .
C204 C 0.4760(21) -0.1568(7) 0.1519(21) 0.039(15) Uiso 1 d G .
C205 C 0.4626(19) -0.1766(8) 0.0851(17) 0.037(14) Uiso 1 d G .
H205 H 0.4421(28) -0.1634(11) 0.0418(20) 0.044 Uiso 1 calc R .
C206 C 0.4792(18) -0.2156(8) 0.0818(14) 0.025(12) Uiso 1 d G .
H206 H 0.4701(27) -0.2291(11) 0.0361(16) 0.030 Uiso 1 calc R .
C207 C 0.5092(17) -0.2349(6) 0.1452(17) 0.009(9) Uiso 1 d G .
H207 H 0.5206(25) -0.2616(7) 0.1429(24) 0.011 Uiso 1 calc R .
C208 C 0.5226(19) -0.2152(9) 0.2120(14) 0.038(14) Uiso 1 d G .
H208 H 0.5431(27) -0.2284(12) 0.2553(17) 0.045 Uiso 1 calc R .
C209 C 0.5060(21) -0.1761(9) 0.2153(16) 0.054(18) Uiso 1 d G .
H209 H 0.5151(31) -0.1626(13) 0.2610(19) 0.064 Uiso 1 calc R .
C210 C 0.0812(29) -0.0237(15) 0.0398(33) 0.034(14) Uiso 1 d . .
H21C H 0.0271(29) -0.0209(15) 0.0531(33) 0.041 Uiso 1 calc R .
H21D H 0.0810(29) -0.0228(15) -0.0151(33) 0.041 Uiso 1 calc R .
C211 C 0.1321(17) 0.0097(8) 0.0750(19) 0.029(13) Uiso 1 d G .
C212 C 0.1775(18) 0.0337(10) 0.0349(16) 0.020(11) Uiso 1 d G .
H212 H 0.1795(28) 0.0300(14) -0.0170(16) 0.024 Uiso 1 calc R .
C213 C 0.2200(19) 0.0632(10) 0.0709(22) 0.067(21) Uiso 1 d G .
H213 H 0.2511(28) 0.0796(13) 0.0435(29) 0.081 Uiso 1 calc R .
C214 C 0.2171(23) 0.0687(10) 0.1469(22) 0.061(19) Uiso 1 d G .
H214 H 0.2462(32) 0.0888(14) 0.1714(30) 0.074 Uiso 1 calc R .
C215 C 0.1716(24) 0.0447(12) 0.1869(16) 0.068(21) Uiso 1 d G .
H215 H 0.1696(35) 0.0484(17) 0.2389(17) 0.081 Uiso 1 calc R .
C216 C 0.1291(21) 0.0152(11) 0.1510(19) 0.051(17) Uiso 1 d G .
H216 H 0.0981(30) -0.0012(15) 0.1784(25) 0.062 Uiso 1 calc R .

loop_
_atom_type_symbol
_atom_type_description
_atom_type_scat_dispersion_real
_atom_type_scat_dispersion_imag
_atom_type_scat_source
C C 0.0033 0.0016 'International Tables Vol C Tables 4.2.6.8 and 6.1.1.4'
H H 0.0000 0.0000 'International Tables Vol C Tables 4.2.6.8 and 6.1.1.4'
N N 0.0061 0.0033 'International Tables Vol C Tables 4.2.6.8 and 6.1.1.4'
O O 0.0106 0.0060 'International Tables Vol C Tables 4.2.6.8 and 6.1.1.4'
Au Au -2.0133 8.8022 'International Tables Vol C Tables 4.2.6.8 and 6.1.1.4'

loop_
_geom_angle_atom_site_label_1
_geom_angle_atom_site_label_2
_geom_angle_atom_site_label_3
_geom_angle
_geom_angle_site_symmetry_1
_geom_angle_site_symmetry_3
_geom_angle_publ_flag
C3 Au1 N1 173.9(21) . . ?
C3 Au1 Au2 120.5(13) . . ?
N1 Au1 Au2 59.2(13) . . ?
C3 Au1 Au3 60.3(13) . . ?
N1 Au1 Au3 119.6(13) . . ?
Au2 Au1 Au3 60.38(6) . . ?
C1 O1 C4 115.2(38) . . ?
C1 N1 C7 120.2(44) . . ?
C1 N1 Au1 121.0(35) . . ?
C7 N1 Au1 118.4(32) . . ?
O1 C1 N1 114.9(43) . . ?
O1 C1 Au2 127.8(35) . . ?
N1 C1 Au2 117.3(35) . . ?
C1 Au2 N2 177.1(18) . . ?
C1 Au2 Au1 62.4(14) . . ?
N2 Au2 Au1 118.8(10) . . ?
C1 Au2 Au3 122.6(14) . . ?
N2 Au2 Au3 58.8(10) . . ?
Au1 Au2 Au3 60.29(6) . . ?
C2 N2 C14 113.4(41) . . ?
C2 N2 Au2 124.3(36) . . ?
C14 N2 Au2 122.1(27) . . ?
C2 O2 C5 120.0(42) . . ?
N2 C2 O2 119.6(50) . . ?
N2 C2 Au3 117.8(42) . . ?
O2 C2 Au3 122.1(40) . . ?
C2 Au3 N3 174.6(21) . . ?
C2 Au3 Au1 118.1(18) . . ?
N3 Au3 Au1 59.1(11) . . ?
C2 Au3 Au2 59.1(18) . . ?
N3 Au3 Au2 118.4(11) . . ?
Au1 Au3 Au2 59.33(6) . . ?
C3 N3 C21 133.7(37) . . ?
C3 N3 Au3 107.7(28) . . ?
C21 N3 Au3 118.6(29) . . ?
C6 O3 C3 111.5(39) . . ?
N3 C3 O3 92.7(34) . . ?
N3 C3 Au1 132.5(31) . . ?
O3 C3 Au1 132.8(31) . . ?
C8 C7 N1 116.5(43) . . ?
C9 C8 C13 120.0 . . ?
C9 C8 C7 121.4(29) . . ?
C13 C8 C7 118.4(30) . . ?
C8 C9 C10 120.0 . . ?
C11 C10 C9 120.0 . . ?
C10 C11 C12 120.0 . . ?
C13 C12 C11 120.0 . . ?
C12 C13 C8 120.0 . . ?
C15 C14 N2 109.6(35) . . ?
C16 C15 C20 120.0 . . ?
C16 C15 C14 118.6(30) . . ?
C20 C15 C14 121.4(29) . . ?
C15 C16 C17 120.0 . . ?
C16 C17 C18 120.0 . . ?
C19 C18 C17 120.0 . . ?
C18 C19 C20 120.0 . . ?
C19 C20 C15 120.0 . . ?
N3 C21 C22 114.2(37) . . ?
C23 C22 C27 120.0 . . ?
C23 C22 C21 120.0(30) . . ?
C27 C22 C21 119.3(30) . . ?
C24 C23 C22 120.0 . . ?
C23 C24 C25 120.0 . . ?
C26 C25 C24 120.0 . . ?
C25 C26 C27 120.0 . . ?
C26 C27 C22 120.0 . . ?
C30 Au4 N4 175.6(24) . . ?
C30 Au4 Au6 63.5(18) . . ?
N4 Au4 Au6 119.2(13) . . ?
C30 Au4 Au5 123.3(18) . . ?
N4 Au4 Au5 59.1(13) . . ?
Au6 Au4 Au5 60.13(6) . . ?
C28 N4 C34 123.7(45) . . ?
C28 N4 Au4 119.6(35) . . ?
C34 N4 Au4 115.4(33) . . ?
C28 O4 C31 114.8(35) . . ?
C28 Au5 N5 175.2(19) . . ?
C28 Au5 Au6 118.4(13) . . ?
N5 Au5 Au6 61.8(11) . . ?
C28 Au5 Au4 60.2(13) . . ?
N5 Au5 Au4 119.8(11) . . ?
Au6 Au5 Au4 58.27(6) . . ?
C41 N5 C29 118.7(39) . . ?
C41 N5 Au5 126.8(32) . . ?
C29 N5 Au5 113.4(27) . . ?
C29 O5 C32 113.6(35) . . ?
C29 Au6 N6 175.8(20) . . ?
C29 Au6 Au4 123.1(15) . . ?
N6 Au6 Au4 60.9(14) . . ?
C29 Au6 Au5 62.6(15) . . ?
N6 Au6 Au5 121.6(14) . . ?
Au4 Au6 Au5 61.61(7) . . ?
C30 N6 C48 120.5(44) . . ?
C30 N6 Au6 114.3(38) . . ?
C48 N6 Au6 124.8(38) . . ?
C33 O6 C30 116.3(42) . . ?
N4 C28 O4 114.5(41) . . ?
N4 C28 Au5 120.6(36) . . ?
O4 C28 Au5 124.9(31) . . ?
O5 C29 N5 108.3(36) . . ?
O5 C29 Au6 130.3(36) . . ?
N5 C29 Au6 121.2(32) . . ?
O6 C30 N6 107.8(49) . . ?
O6 C30 Au4 131.7(44) . . ?
N6 C30 Au4 120.5(41) . . ?
C35 C34 N4 112.1(43) . . ?
C36 C35 C40 120.0 . . ?
C36 C35 C34 116.5(31) . . ?
C40 C35 C34 123.5(31) . . ?
C35 C36 C37 120.0 . . ?
C38 C37 C36 120.0 . . ?
C37 C38 C39 120.0 . . ?
C38 C39 C40 120.0 . . ?
C39 C40 C35 120.0 . . ?
N5 C41 C42 108.3(41) . . ?
C43 C42 C47 120.0 . . ?
C43 C42 C41 118.5(33) . . ?
C47 C42 C41 121.4(33) . . ?
C42 C43 C44 120.0 . . ?
C45 C44 C43 120.0 . . ?
C44 C45 C46 120.0 . . ?
C47 C46 C45 120.0 . . ?
C46 C47 C42 120.0 . . ?
N6 C48 C49 110.9(45) . . ?
C50 C49 C54 120.0 . . ?
C50 C49 C48 121.1(35) . . ?
C54 C49 C48 118.9(35) . . ?
C51 C50 C49 120.0 . . ?
C50 C51 C52 120.0 . . ?
C53 C52 C51 120.0 . . ?
C52 C53 C54 120.0 . . ?
C53 C54 C49 120.0 . . ?
C57 Au7 N7 175.6(20) . . ?
C57 Au7 Au9 60.1(14) . . ?
N7 Au7 Au9 118.5(11) . . ?
C57 Au7 Au8 120.5(14) . . ?
N7 Au7 Au8 58.0(10) . . ?
Au9 Au7 Au8 60.53(6) . . ?
C55 O7 C58 117.7(42) . . ?
C55 N7 C61 116.6(47) . . ?
C55 N7 Au7 121.8(39) . . ?
C61 N7 Au7 121.5(31) . . ?
C55 Au8 N8 174.4(24) . . ?
C55 Au8 Au9 117.8(19) . . ?
N8 Au8 Au9 59.1(11) . . ?
C55 Au8 Au7 59.1(19) . . ?
N8 Au8 Au7 117.5(11) . . ?
Au9 Au8 Au7 58.62(6) . . ?
C56 N8 C68 122.4(38) . . ?
C56 N8 Au8 117.4(30) . . ?
C68 N8 Au8 120.2(28) . . ?
C56 O8 C59 108.3(35) . . ?
C56 Au9 N9 178.3(20) . . ?
C56 Au9 Au7 121.1(15) . . ?
N9 Au9 Au7 60.4(14) . . ?
C56 Au9 Au8 60.5(15) . . ?
N9 Au9 Au8 120.9(14) . . ?
Au7 Au9 Au8 60.85(6) . . ?
C60 O9 C57 120.7(38) . . ?
C57 N9 C75 123.6(42) . . ?
C57 N9 Au9 114.8(37) . . ?
C75 N9 Au9 121.3(33) . . ?
N7 C55 O7 118.5(53) . . ?
N7 C55 Au8 121.1(47) . . ?
O7 C55 Au8 119.7(40) . . ?
N8 C56 O8 110.6(37) . . ?
N8 C56 Au9 123.0(35) . . ?
O8 C56 Au9 126.4(34) . . ?
N9 C57 O9 113.2(44) . . ?
N9 C57 Au7 124.4(38) . . ?
O9 C57 Au7 122.3(33) . . ?
C62 C61 N7 108.8(44) . . ?
C63 C62 C67 120.0 . . ?
C63 C62 C61 126.1(32) . . ?
C67 C62 C61 113.9(32) . . ?
C62 C63 C64 120.0 . . ?
C65 C64 C63 120.0 . . ?
C64 C65 C66 120.0 . . ?
C65 C66 C67 120.0 . . ?
C66 C67 C62 120.0 . . ?
C69 C68 N8 112.4(32) . . ?
C70 C69 C74 120.0 . . ?
C70 C69 C68 120.9(28) . . ?
C74 C69 C68 119.0(28) . . ?
C69 C70 C71 120.0 . . ?
C70 C71 C72 120.0 . . ?
C73 C72 C71 120.0 . . ?
C74 C73 C72 120.0 . . ?
C73 C74 C69 120.0 . . ?
N9 C75 C76 115.8(35) . . ?
C77 C76 C81 120.0 . . ?
C77 C76 C75 125.1(27) . . ?
C81 C76 C75 114.9(27) . . ?
C78 C77 C76 120.0 . . ?
C77 C78 C79 120.0 . . ?
C80 C79 C78 120.0 . . ?
C79 C80 C81 120.0 . . ?
C80 C81 C76 120.0 . . ?
N10 Au10 C84 176.1(18) . . ?
N10 Au10 Au12 120.8(13) . . ?
C84 Au10 Au12 62.5(12) . . ?
N10 Au10 Au11 60.6(13) . . ?
C84 Au10 Au11 122.7(12) . . ?
Au12 Au10 Au11 60.22(6) . . ?
C82 O10 C85 115.2(37) . . ?
C88 N10 C82 110.6(42) . . ?
C88 N10 Au10 127.8(33) . . ?
C82 N10 Au10 118.9(33) . . ?
C82 Au11 N11 178.6(18) . . ?
C82 Au11 Au12 120.2(13) . . ?
N11 Au11 Au12 61.1(10) . . ?
C82 Au11 Au10 61.5(13) . . ?
N11 Au11 Au10 119.8(10) . . ?
Au12 Au11 Au10 58.85(6) . . ?
C83 O11 C86 114.9(41) . . ?
C83 N11 C95 114.7(37) . . ?
C83 N11 Au11 119.5(30) . . ?
C95 N11 Au11 125.7(27) . . ?
C83 Au12 N12 178.5(19) . . ?
C83 Au12 Au10 120.5(15) . . ?
N12 Au12 Au10 60.7(13) . . ?
C83 Au12 Au11 59.6(15) . . ?
N12 Au12 Au11 121.6(14) . . ?
Au10 Au12 Au11 60.93(7) . . ?
C84 O12 C87 118.2(37) . . ?
C84 N12 C102 122.8(42) . . ?
C84 N12 Au12 118.1(35) . . ?
C102 N12 Au12 118.8(36) . . ?
O10 C82 N10 116.2(40) . . ?
O10 C82 Au11 125.9(32) . . ?
N10 C82 Au11 117.8(33) . . ?
N11 C83 O11 117.7(41) . . ?
N11 C83 Au12 119.7(35) . . ?
O11 C83 Au12 122.4(37) . . ?
N12 C84 O12 115.5(42) . . ?
N12 C84 Au10 118.6(33) . . ?
O12 C84 Au10 125.8(32) . . ?
N10 C88 C89 111.4(37) . . ?
C90 C89 C94 120.0 . . ?
C90 C89 C88 123.7(25) . . ?
C94 C89 C88 116.2(25) . . ?
C89 C90 C91 120.0 . . ?
C92 C91 C90 120.0 . . ?
C91 C92 C93 120.0 . . ?
C92 C93 C94 120.0 . . ?
C93 C94 C89 120.0 . . ?
N11 C95 C96 109.5(34) . . ?
C97 C96 C101 120.0 . . ?
C97 C96 C95 119.1(28) . . ?
C101 C96 C95 120.8(28) . . ?
C98 C97 C96 120.0 . . ?
C99 C98 C97 120.0 . . ?
C98 C99 C100 120.0 . . ?
C101 C100 C99 120.0 . . ?
C100 C101 C96 120.0 . . ?
N12 C102 C103 115.5(46) . . ?
C104 C103 C108 120.0 . . ?
C104 C103 C102 114.7(38) . . ?
C108 C103 C102 125.1(38) . . ?
C105 C104 C103 120.0 . . ?
C104 C105 C106 120.0 . . ?
C107 C106 C105 120.0 . . ?
C106 C107 C108 120.0 . . ?
C107 C108 C103 120.0 . . ?
C111 Au13 N13 172.3(20) . . ?
C111 Au13 Au15 60.4(13) . . ?
N13 Au13 Au15 118.2(12) . . ?
C111 Au13 Au14 119.7(13) . . ?
N13 Au13 Au14 58.5(12) . . ?
Au15 Au13 Au14 59.74(6) . . ?
C109 O13 C112 124.9(44) . . ?
C109 N13 C115 114.7(47) . . ?
C109 N13 Au13 122.0(38) . . ?
C115 N13 Au13 121.2(33) . . ?
N14 Au14 C109 176.4(20) . . ?
N14 Au14 Au15 59.0(14) . . ?
C109 Au14 Au15 117.6(13) . . ?
N14 Au14 Au13 117.6(14) . . ?
C109 Au14 Au13 58.9(13) . . ?
Au15 Au14 Au13 58.86(6) . . ?
C110 O14 C113 114.7(38) . . ?
C110 N14 C122 120.4(45) . . ?
C110 N14 Au14 121.3(37) . . ?
C122 N14 Au14 118.3(34) . . ?
C110 Au15 N15 175.1(20) . . ?
C110 Au15 Au13 122.9(14) . . ?
N15 Au15 Au13 62.0(14) . . ?
C110 Au15 Au14 61.7(14) . . ?
N15 Au15 Au14 123.2(14) . . ?
Au13 Au15 Au14 61.40(7) . . ?
C111 O15 C114 112.6(37) . . ?
C129 N15 C111 120.5(42) . . ?
C129 N15 Au15 124.8(36) . . ?
C111 N15 Au15 114.1(34) . . ?
N13 C109 O13 122.1(48) . . ?
N13 C109 Au14 120.0(39) . . ?
O13 C109 Au14 117.3(34) . . ?
N14 C110 O14 116.8(42) . . ?
N14 C110 Au15 118.0(38) . . ?
O14 C110 Au15 125.0(35) . . ?
N15 C111 O15 107.7(39) . . ?
N15 C111 Au13 123.3(33) . . ?
O15 C111 Au13 126.4(31) . . ?
N13 C115 C116 114.8(42) . . ?
C117 C116 C121 120.0 . . ?
C117 C116 C115 123.7(31) . . ?
C121 C116 C115 116.2(31) . . ?
C116 C117 C118 120.0 . . ?
C117 C118 C119 120.0 . . ?
C120 C119 C118 120.0 . . ?
C119 C120 C121 120.0 . . ?
C120 C121 C116 120.0 . . ?
C123 C122 N14 111.6(38) . . ?
C124 C123 C128 120.0 . . ?
C124 C123 C122 117.8(30) . . ?
C128 C123 C122 122.2(30) . . ?
C125 C124 C123 120.0 . . ?
C126 C125 C124 120.0 . . ?
C125 C126 C127 120.0 . . ?
C126 C127 C128 120.0 . . ?
C127 C128 C123 120.0 . . ?
N15 C129 C130 113.5(42) . . ?
C131 C130 C135 120.0 . . ?
C131 C130 C129 125.4(35) . . ?
C135 C130 C129 114.6(35) . . ?
C130 C131 C132 120.0 . . ?
C133 C132 C131 120.0 . . ?
C132 C133 C134 120.0 . . ?
C135 C134 C133 120.0 . . ?
C134 C135 C130 120.0 . . ?
C138 Au16 N16 174.0(20) . . ?
C138 Au16 Au18 63.4(16) . . ?
N16 Au16 Au18 121.5(10) . . ?
C138 Au16 Au17 123.2(16) . . ?
N16 Au16 Au17 61.8(10) . . ?
Au18 Au16 Au17 59.77(6) . . ?
C142 N16 C136 120.3(39) . . ?
C142 N16 Au16 125.2(32) . . ?
C136 N16 Au16 114.1(27) . . ?
C136 O16 C139 118.1(42) . . ?
C136 Au17 N17 178.8(17) . . ?
C136 Au17 Au18 119.4(12) . . ?
N17 Au17 Au18 59.5(11) . . ?
C136 Au17 Au16 60.7(12) . . ?
N17 Au17 Au16 118.2(11) . . ?
Au18 Au17 Au16 58.96(6) . . ?
C137 O17 C140 118.7(35) . . ?
C137 N17 C149 116.9(45) . . ?
C137 N17 Au17 120.7(31) . . ?
C149 N17 Au17 121.8(38) . . ?
N18 Au18 C137 177.5(16) . . ?
N18 Au18 Au16 58.7(9) . . ?
C137 Au18 Au16 121.1(12) . . ?
N18 Au18 Au17 119.9(9) . . ?
C137 Au18 Au17 59.8(12) . . ?
Au16 Au18 Au17 61.28(7) . . ?
C138 N18 C156 115.6(37) . . ?
C138 N18 Au18 123.9(31) . . ?
C156 N18 Au18 120.3(27) . . ?
C138 O18 C141 114.2(43) . . ?
O16 C136 N16 109.6(35) . . ?
O16 C136 Au17 126.7(30) . . ?
N16 C136 Au17 123.3(30) . . ?
N17 C137 O17 119.0(36) . . ?
N17 C137 Au18 118.3(31) . . ?
O17 C137 Au18 121.3(30) . . ?
O18 C138 N18 117.5(48) . . ?
O18 C138 Au16 128.7(41) . . ?
N18 C138 Au16 113.8(36) . . ?
N16 C142 C143 109.8(42) . . ?
C144 C143 C148 120.0 . . ?
C144 C143 C142 120.0(29) . . ?
C148 C143 C142 120.0(29) . . ?
C145 C144 C143 120.0 . . ?
C144 C145 C146 120.0 . . ?
C147 C146 C145 120.0 . . ?
C148 C147 C146 120.0 . . ?
C147 C148 C143 120.0 . . ?
C150 C149 N17 105.0(53) . . ?
C151 C150 C155 120.0 . . ?
C151 C150 C149 120.0(41) . . ?
C155 C150 C149 119.6(41) . . ?
C152 C151 C150 120.0 . . ?
C151 C152 C153 120.0 . . ?
C154 C153 C152 120.0 . . ?
C155 C154 C153 120.0 . . ?
C154 C155 C150 120.0 . . ?
C157 C156 N18 107.5(38) . . ?
C158 C157 C162 120.0 . . ?
C158 C157 C156 120.8(32) . . ?
C162 C157 C156 119.2(32) . . ?
C157 C158 C159 120.0 . . ?
C160 C159 C158 120.0 . . ?
C159 C160 C161 120.0 . . ?
C160 C161 C162 120.0 . . ?
C161 C162 C157 120.0 . . ?
C165 Au19 N19 173.9(23) . . ?
C165 Au19 Au21 59.1(16) . . ?
N19 Au19 Au21 119.5(12) . . ?
C165 Au19 Au20 118.5(16) . . ?
N19 Au19 Au20 59.9(12) . . ?
Au21 Au19 Au20 59.59(6) . . ?
C163 O19 C166 110.9(39) . . ?
C163 N19 C169 122.9(46) . . ?
C163 N19 Au19 116.4(36) . . ?
C169 N19 Au19 118.4(32) . . ?
C163 Au20 N20 177.4(22) . . ?
C163 Au20 Au21 121.6(17) . . ?
N20 Au20 Au21 59.7(11) . . ?
C163 Au20 Au19 62.1(17) . . ?
N20 Au20 Au19 118.9(11) . . ?
Au21 Au20 Au19 59.71(6) . . ?
C164 O20 C167 110.4(36) . . ?
C164 N20 C176 126.9(42) . . ?
C164 N20 Au20 114.3(32) . . ?
C176 N20 Au20 118.8(30) . . ?
C164 Au21 N21 176.1(19) . . ?
C164 Au21 Au20 60.0(15) . . ?
N21 Au21 Au20 118.0(11) . . ?
C164 Au21 Au19 119.8(15) . . ?
N21 Au21 Au19 57.8(11) . . ?
Au20 Au21 Au19 60.69(7) . . ?
C165 N21 C183 119.7(41) . . ?
C165 N21 Au21 117.9(35) . . ?
C183 N21 Au21 122.4(30) . . ?
C165 O21 C168 113.1(39) . . ?
O19 C163 N19 108.0(45) . . ?
O19 C163 Au20 130.8(40) . . ?
N19 C163 Au20 121.1(41) . . ?
N20 C164 O20 106.6(38) . . ?
N20 C164 Au21 125.6(38) . . ?
O20 C164 Au21 126.4(34) . . ?
N21 C165 O21 106.9(47) . . ?
N21 C165 Au19 124.9(40) . . ?
O21 C165 Au19 128.1(40) . . ?
C170 C169 N19 120.2(42) . . ?
C171 C170 C175 120.0 . . ?
C171 C170 C169 123.4(32) . . ?
C175 C170 C169 116.6(32) . . ?
C172 C171 C170 120.0 . . ?
C173 C172 C171 120.0 . . ?
C172 C173 C174 120.0 . . ?
C175 C174 C173 120.0 . . ?
C174 C175 C170 120.0 . . ?
C177 C176 N20 116.4(37) . . ?
C178 C177 C182 120.0 . . ?
C178 C177 C176 122.4(31) . . ?
C182 C177 C176 117.4(31) . . ?
C179 C178 C177 120.0 . . ?
C180 C179 C178 120.0 . . ?
C179 C180 C181 120.0 . . ?
C182 C181 C180 120.0 . . ?
C181 C182 C177 120.0 . . ?
C184 C183 N21 105.4(40) . . ?
C185 C184 C189 120.0 . . ?
C185 C184 C183 123.6(34) . . ?
C189 C184 C183 116.4(34) . . ?
C186 C185 C184 120.0 . . ?
C187 C186 C185 120.0 . . ?
C188 C187 C186 120.0 . . ?
C189 C188 C187 120.0 . . ?
C188 C189 C184 120.0 . . ?
C192 Au22 N22 176.6(20) . . ?
C192 Au22 Au24 60.6(11) . . ?
N22 Au22 Au24 119.8(14) . . ?
C192 Au22 Au23 120.4(11) . . ?
N22 Au22 Au23 60.0(14) . . ?
Au24 Au22 Au23 59.83(7) . . ?
C190 O22 C193 115.6(38) . . ?
C190 N22 C196 115.2(46) . . ?
C190 N22 Au22 120.9(37) . . ?
C196 N22 Au22 123.9(36) . . ?
C190 Au23 N23 175.6(18) . . ?
C190 Au23 Au24 123.0(13) . . ?
N23 Au23 Au24 60.8(12) . . ?
C190 Au23 Au22 63.2(13) . . ?
N23 Au23 Au22 120.4(12) . . ?
Au24 Au23 Au22 59.86(6) . . ?
C191 N23 C203 123.2(42) . . ?
C191 N23 Au23 115.5(32) . . ?
C203 N23 Au23 121.0(32) . . ?
C191 O23 C194 116.5(41) . . ?
C191 Au24 N24 178.3(18) . . ?
C191 Au24 Au23 60.4(15) . . ?
N24 Au24 Au23 118.6(10) . . ?
C191 Au24 Au22 120.7(15) . . ?
N24 Au24 Au22 58.3(10) . . ?
Au23 Au24 Au22 60.31(7) . . ?
C192 O24 C195 112.9(39) . . ?
C192 N24 C210 118.4(35) . . ?
C192 N24 Au24 120.2(29) . . ?
C210 N24 Au24 121.3(28) . . ?
O22 C190 N22 114.9(42) . . ?
O22 C190 Au23 129.2(33) . . ?
N22 C190 Au23 115.9(36) . . ?
N23 C191 O23 113.0(41) . . ?
N23 C191 Au24 122.8(36) . . ?
O23 C191 Au24 123.8(36) . . ?
N24 C192 O24 110.1(37) . . ?
N24 C192 Au22 120.7(29) . . ?
O24 C192 Au22 127.9(30) . . ?
N22 C196 C197 105.9(42) . . ?
C198 C197 C202 120.0 . . ?
C198 C197 C196 121.9(29) . . ?
C202 C197 C196 117.8(29) . . ?
C199 C198 C197 120.0 . . ?
C198 C199 C200 120.0 . . ?
C201 C200 C199 120.0 . . ?
C200 C201 C202 120.0 . . ?
C201 C202 C197 120.0 . . ?
C204 C203 N23 111.7(41) . . ?
C205 C204 C209 120.0 . . ?
C205 C204 C203 121.3(33) . . ?
C209 C204 C203 118.7(33) . . ?
C204 C205 C206 120.0 . . ?
C207 C206 C205 120.0 . . ?
C206 C207 C208 120.0 . . ?
C209 C208 C207 120.0 . . ?
C208 C209 C204 120.0 . . ?
N24 C210 C211 108.8(37) . . ?
C212 C211 C216 120.0 . . ?
C212 C211 C210 124.0(31) . . ?
C216 C211 C210 116.0(31) . . ?
C211 C212 C213 120.0 . . ?
C214 C213 C212 120.0 . . ?
C213 C214 C215 120.0 . . ?
C216 C215 C214 120.0 . . ?
C215 C216 C211 120.0 . . ?

loop_
_geom_bond_atom_site_label_1
_geom_bond_atom_site_label_2
_geom_bond_distance
_geom_bond_site_symmetry_2
_geom_bond_publ_flag
Au1 C3 1.78(4) . ?
Au1 N1 2.01(5) . ?
Au1 Au2 3.301(3) . ?
Au1 Au3 3.333(3) . ?
O1 C1 1.24(6) . ?
O1 C4 1.47(5) . ?
N1 C1 1.37(6) . ?
N1 C7 1.48(7) . ?
C1 Au2 1.95(5) . ?
Au2 N2 1.98(4) . ?
Au2 Au3 3.336(3) . ?
N2 C2 1.26(7) . ?
N2 C14 1.55(6) . ?
O2 C2 1.37(7) . ?
O2 C5 1.48(7) . ?
C2 Au3 2.05(6) . ?
Au3 N3 2.16(4) . ?
N3 C3 1.38(6) . ?
N3 C21 1.51(6) . ?
O3 C6 1.42(7) . ?
O3 C3 1.49(6) . ?
C7 C8 1.46(6) . ?
C8 C9 1.39 . ?
C8 C13 1.39 . ?
C9 C10 1.39 . ?
C10 C11 1.39 . ?
C11 C12 1.39 . ?
C12 C13 1.39 . ?
C14 C15 1.54(5) . ?
C15 C16 1.39 . ?
C15 C20 1.39 . ?
C16 C17 1.39 . ?
C17 C18 1.39 . ?
C18 C19 1.39 . ?
C19 C20 1.39 . ?
C21 C22 1.53(5) . ?
C22 C23 1.39 . ?
C22 C27 1.39 . ?
C23 C24 1.39 . ?
C24 C25 1.39 . ?
C25 C26 1.39 . ?
C26 C27 1.39 . ?
Au4 C30 1.89(6) . ?
Au4 N4 2.03(5) . ?
Au4 Au6 3.248(3) . ?
Au4 Au5 3.360(3) . ?
N4 C28 1.33(6) . ?
N4 C34 1.52(7) . ?
O4 C28 1.34(6) . ?
O4 C31 1.46(6) . ?
Au5 C28 1.99(5) . ?
Au5 N5 2.04(4) . ?
Au5 Au6 3.311(3) . ?
N5 C41 1.48(7) . ?
N5 C29 1.48(6) . ?
O5 C29 1.31(6) . ?
O5 C32 1.49(6) . ?
Au6 C29 1.90(4) . ?
Au6 N6 2.06(4) . ?
N6 C30 1.41(8) . ?
N6 C48 1.51(8) . ?
O6 C33 1.34(6) . ?
O6 C30 1.37(7) . ?
C34 C35 1.44(6) . ?
C35 C36 1.39 . ?
C35 C40 1.39 . ?
C36 C37 1.39 . ?
C37 C38 1.39 . ?
C38 C39 1.39 . ?
C39 C40 1.39 . ?
C41 C42 1.52(6) . ?
C42 C43 1.39 . ?
C42 C47 1.39 . ?
C43 C44 1.39 . ?
C44 C45 1.39 . ?
C45 C46 1.39 . ?
C46 C47 1.39 . ?
C48 C49 1.52(7) . ?
C49 C50 1.39 . ?
C49 C54 1.39 . ?
C50 C51 1.39 . ?
C51 C52 1.39 . ?
C52 C53 1.39 . ?
C53 C54 1.39 . ?
Au7 C57 1.99(5) . ?
Au7 N7 2.02(4) . ?
Au7 Au9 3.274(3) . ?
Au7 Au8 3.349(3) . ?
O7 C55 1.41(7) . ?
O7 C58 1.43(6) . ?
N7 C55 1.26(7) . ?
N7 C61 1.51(7) . ?
Au8 C55 1.99(7) . ?
Au8 N8 2.05(4) . ?
Au8 Au9 3.339(3) . ?
N8 C56 1.33(6) . ?
N8 C68 1.51(5) . ?
O8 C56 1.38(6) . ?
O8 C59 1.48(6) . ?
Au9 C56 1.93(4) . ?
Au9 N9 2.10(4) . ?
O9 C60 1.35(6) . ?
O9 C57 1.42(6) . ?
N9 C57 1.25(7) . ?
N9 C75 1.42(6) . ?
C61 C62 1.49(6) . ?
C62 C63 1.39 . ?
C62 C67 1.39 . ?
C63 C64 1.39 . ?
C64 C65 1.39 . ?
C65 C66 1.39 . ?
C66 C67 1.39 . ?
C68 C69 1.47(5) . ?
C69 C70 1.39 . ?
C69 C74 1.39 . ?
C70 C71 1.39 . ?
C71 C72 1.39 . ?
C72 C73 1.39 . ?
C73 C74 1.39 . ?
C75 C76 1.55(5) . ?
C76 C77 1.39 . ?
C76 C81 1.39 . ?
C77 C78 1.39 . ?
C78 C79 1.39 . ?
C79 C80 1.39 . ?
C80 C81 1.39 . ?
Au10 N10 1.98(5) . ?
Au10 C84 2.06(5) . ?
Au10 Au12 3.278(3) . ?
Au10 Au11 3.348(3) . ?
O10 C82 1.33(6) . ?
O10 C85 1.47(6) . ?
N10 C88 1.41(6) . ?
N10 C82 1.45(6) . ?
Au11 C82 1.97(5) . ?
Au11 N11 2.00(3) . ?
Au11 Au12 3.324(3) . ?
O11 C83 1.33(6) . ?
O11 C86 1.45(7) . ?
N11 C83 1.32(6) . ?
N11 C95 1.50(6) . ?
Au12 C83 2.05(5) . ?
Au12 N12 2.12(4) . ?
O12 C84 1.30(5) . ?
O12 C87 1.50(6) . ?
N12 C84 1.29(6) . ?
N12 C102 1.47(8) . ?
C88 C89 1.64(5) . ?
C89 C90 1.39 . ?
C89 C94 1.39 . ?
C90 C91 1.39 . ?
C91 C92 1.39 . ?
C92 C93 1.39 . ?
C93 C94 1.39 . ?
C95 C96 1.54(5) . ?
C96 C97 1.39 . ?
C96 C101 1.39 . ?
C97 C98 1.39 . ?
C98 C99 1.39 . ?
C99 C100 1.39 . ?
C100 C101 1.39 . ?
C102 C103 1.47(7) . ?
C103 C104 1.39 . ?
C103 C108 1.39 . ?
C104 C105 1.39 . ?
C105 C106 1.39 . ?
C106 C107 1.39 . ?
C107 C108 1.39 . ?
Au13 C111 1.94(5) . ?
Au13 N13 2.06(5) . ?
Au13 Au15 3.279(3) . ?
Au13 Au14 3.363(3) . ?
O13 C109 1.29(6) . ?
O13 C112 1.44(6) . ?
N13 C109 1.22(6) . ?
N13 C115 1.45(7) . ?
Au14 N14 2.06(5) . ?
Au14 C109 2.07(5) . ?
Au14 Au15 3.309(3) . ?
O14 C110 1.35(6) . ?
O14 C113 1.46(7) . ?
N14 C110 1.30(7) . ?
N14 C122 1.54(7) . ?
Au15 C110 2.01(4) . ?
Au15 N15 2.01(5) . ?
O15 C111 1.44(5) . ?
O15 C114 1.47(6) . ?
N15 C129 1.36(7) . ?
N15 C111 1.38(6) . ?
C115 C116 1.48(6) . ?
C116 C117 1.39 . ?
C116 C121 1.39 . ?
C117 C118 1.39 . ?
C118 C119 1.39 . ?
C119 C120 1.39 . ?
C120 C121 1.39 . ?
C122 C123 1.47(5) . ?
C123 C124 1.39 . ?
C123 C128 1.39 . ?
C124 C125 1.39 . ?
C125 C126 1.39 . ?
C126 C127 1.39 . ?
C127 C128 1.39 . ?
C129 C130 1.47(5) . ?
C130 C131 1.39 . ?
C130 C135 1.39 . ?
C131 C132 1.39 . ?
C132 C133 1.39 . ?
C133 C134 1.39 . ?
C134 C135 1.39 . ?
Au16 C138 2.00(6) . ?
Au16 N16 2.04(4) . ?
Au16 Au18 3.279(3) . ?
Au16 Au17 3.356(3) . ?
N16 C142 1.36(6) . ?
N16 C136 1.45(5) . ?
O16 C136 1.34(6) . ?
O16 C139 1.44(7) . ?
Au17 C136 1.94(4) . ?
Au17 N17 2.04(4) . ?
Au17 Au18 3.306(3) . ?
O17 C137 1.34(5) . ?
O17 C140 1.42(6) . ?
N17 C137 1.25(6) . ?
N17 C149 1.59(9) . ?
Au18 N18 2.01(3) . ?
Au18 C137 2.06(4) . ?
N18 C138 1.34(6) . ?
N18 C156 1.60(6) . ?
O18 C138 1.28(6) . ?
O18 C141 1.46(7) . ?
C142 C143 1.53(6) . ?
C143 C144 1.39 . ?
C143 C148 1.39 . ?
C144 C145 1.39 . ?
C145 C146 1.39 . ?
C146 C147 1.39 . ?
C147 C148 1.39 . ?
C149 C150 1.52(8) . ?
C150 C151 1.39 . ?
C150 C155 1.39 . ?
C151 C152 1.39 . ?
C152 C153 1.39 . ?
C153 C154 1.39 . ?
C154 C155 1.39 . ?
C156 C157 1.55(6) . ?
C157 C158 1.39 . ?
C157 C162 1.39 . ?
C158 C159 1.39 . ?
C159 C160 1.39 . ?
C160 C161 1.39 . ?
C161 C162 1.39 . ?
Au19 C165 1.89(6) . ?
Au19 N19 2.07(5) . ?
Au19 Au21 3.304(3) . ?
Au19 Au20 3.336(3) . ?
O19 C163 1.37(7) . ?
O19 C166 1.47(5) . ?
N19 C163 1.41(7) . ?
N19 C169 1.45(6) . ?
Au20 C163 1.93(6) . ?
Au20 N20 2.10(4) . ?
Au20 Au21 3.300(3) . ?
O20 C164 1.44(6) . ?
O20 C167 1.56(7) . ?
N20 C164 1.28(6) . ?
N20 C176 1.47(6) . ?
Au21 C164 1.94(5) . ?
Au21 N21 2.03(4) . ?
N21 C165 1.26(7) . ?
N21 C183 1.63(7) . ?
O21 C165 1.44(6) . ?
O21 C168 1.54(6) . ?
C169 C170 1.42(6) . ?
C170 C171 1.39 . ?
C170 C175 1.39 . ?
C171 C172 1.39 . ?
C172 C173 1.39 . ?
C173 C174 1.39 . ?
C174 C175 1.39 . ?
C176 C177 1.46(5) . ?
C177 C178 1.39 . ?
C177 C182 1.39 . ?
C178 C179 1.39 . ?
C179 C180 1.39 . ?
C180 C181 1.39 . ?
C181 C182 1.39 . ?
C183 C184 1.53(6) . ?
C184 C185 1.39 . ?
C184 C189 1.39 . ?
C185 C186 1.39 . ?
C186 C187 1.39 . ?
C187 C188 1.39 . ?
C188 C189 1.39 . ?
Au22 C192 1.93(4) . ?
Au22 N22 2.04(5) . ?
Au22 Au24 3.312(3) . ?
Au22 Au23 3.326(3) . ?
O22 C190 1.26(6) . ?
O22 C193 1.47(6) . ?
N22 C190 1.40(7) . ?
N22 C196 1.51(7) . ?
Au23 C190 2.01(5) . ?
Au23 N23 2.05(4) . ?
Au23 Au24 3.310(3) . ?
N23 C191 1.35(6) . ?
N23 C203 1.48(6) . ?
O23 C191 1.36(6) . ?
O23 C194 1.38(7) . ?
Au24 C191 1.97(5) . ?
Au24 N24 2.01(3) . ?
O24 C192 1.38(5) . ?
O24 C195 1.60(7) . ?
N24 C192 1.31(5) . ?
N24 C210 1.51(6) . ?
C196 C197 1.59(6) . ?
C197 C198 1.39 . ?
C197 C202 1.39 . ?
C198 C199 1.39 . ?
C199 C200 1.39 . ?
C200 C201 1.39 . ?
C201 C202 1.39 . ?
C203 C204 1.47(6) . ?
C204 C205 1.39 . ?
C204 C209 1.39 . ?
C205 C206 1.39 . ?
C206 C207 1.39 . ?
C207 C208 1.39 . ?
C208 C209 1.39 . ?
C210 C211 1.56(6) . ?
C211 C212 1.39 . ?
C211 C216 1.39 . ?
C212 C213 1.39 . ?
C213 C214 1.39 . ?
C214 C215 1.39 . ?
C215 C216 1.39 . ?
